data_1571931
loop_
_publ_author_name
'Shiels, Dominic'
'Brennessel, William W.'
'Crawley, Matthew R.'
'Matson, Ellen M.'

_publ_section_title
;
 Leveraging a reduced polyoxomolybdate-alkoxide cluster for the formation
 of a stable U(v) sandwich complex.
;
_journal_issue 28
_journal_name_full 'Chemical science'
_journal_page_first 11072
_journal_page_last 11083
_journal_paper_doi 10.1039/d4sc02644f
_journal_volume 15
_journal_year 2024
_chemical_formula_moiety 'C8 H24 Mo10 N2 O36 U, 2(C16 H36 N), C2 H3 N, 0.75[C5H12]'
_chemical_formula_sum 'C45.75 H108 Mo10 N5 O36 U'
_chemical_formula_weight 2501.80
_space_group_crystal_system monoclinic
_space_group_IT_number 14
_space_group_name_Hall '-P 2ybc'
_space_group_name_H-M_alt 'P 1 21/c 1'
_atom_sites_solution_hydrogens geom
_atom_sites_solution_primary dual
_audit_creation_date 2024-04-01
_audit_creation_method
;
Olex2 1.5
(compiled 2024.02.16 svn.r378c4104 for OlexSys, GUI svn.r6928)
;
_audit_update_record
;
2024-04-08 deposited with the CCDC.	2024-06-17 downloaded from the CCDC.
;
_cell_angle_alpha 90
_cell_angle_beta 92.925(2)
_cell_angle_gamma 90
_cell_formula_units_Z 4
_cell_length_a 21.7821(5)
_cell_length_b 15.0682(4)
_cell_length_c 24.1223(6)
_cell_measurement_reflns_used 24205
_cell_measurement_temperature 100.2(4)
_cell_measurement_theta_max 24.6640
_cell_measurement_theta_min 2.3520
_cell_volume 7907.0(3)
_computing_cell_refinement 'CrysAlisPro 1.171.42.98a (Rigaku OD, 2023)'
_computing_data_collection 'CrysAlisPro 1.171.42.98a (Rigaku OD, 2023)'
_computing_data_reduction 'CrysAlisPro 1.171.42.98a (Rigaku OD, 2023)'
_computing_molecular_graphics 'Olex2 1.5 (Dolomanov et al., 2009)'
_computing_publication_material 'Olex2 1.5 (Dolomanov et al., 2009)'
_computing_structure_refinement 'SHELXL 2014/7 (Sheldrick, 2015)'
_computing_structure_solution 'SHELXT 2014/5 (Sheldrick, 2014)'
_diffrn_ambient_environment N~2~
_diffrn_ambient_temperature 100.2(4)
_diffrn_detector 'Hybrid Pixel Array Detector'
_diffrn_detector_area_resol_mean 10.0000
_diffrn_detector_type HyPix
_diffrn_measured_fraction_theta_full 0.998
_diffrn_measured_fraction_theta_max 0.998
_diffrn_measurement_details
;
List of Runs (angles in degrees, time in seconds):

  # Type    Start    End  Width  t~exp~   \w     \q     \k     \f   Frames
#--------------------------------------------------------------------------
  1  \w    -11.00  44.00   0.50  180.00    --   -0.14  41.00-123.00  110
  2  \w    -71.00  11.00   0.50  180.00    --   -0.14 -41.00  84.00  164
  3  \w    -13.00  45.00   0.50  180.00    --   -0.14  38.00   0.00  116
  4  \w    -50.00  13.00   0.50  180.00    --   -0.14 -38.00-180.00  126
;
_diffrn_measurement_device 'four-circle diffractometer'
_diffrn_measurement_device_type 'XtaLAB Synergy, Dualflex, HyPix'
_diffrn_measurement_method '\w scans'
_diffrn_orient_matrix_type 'CrysAlisPro convention (1999,Acta A55,543-557)'
_diffrn_orient_matrix_UB_11 0.0112181000
_diffrn_orient_matrix_UB_12 -0.0183828000
_diffrn_orient_matrix_UB_13 -0.0169198000
_diffrn_orient_matrix_UB_21 0.0230697000
_diffrn_orient_matrix_UB_22 0.0063272000
_diffrn_orient_matrix_UB_23 0.0105249000
_diffrn_orient_matrix_UB_31 -0.0019122000
_diffrn_orient_matrix_UB_32 -0.0316161000
_diffrn_orient_matrix_UB_33 0.0119193000
_diffrn_radiation_monochromator mirror
_diffrn_radiation_probe x-ray
_diffrn_radiation_type 'Ag K\a'
_diffrn_radiation_wavelength 0.56087
_diffrn_reflns_av_R_equivalents 0.0591
_diffrn_reflns_av_unetI/netI 0.0398
_diffrn_reflns_Laue_measured_fraction_full 0.998
_diffrn_reflns_Laue_measured_fraction_max 0.998
_diffrn_reflns_limit_h_max 27
_diffrn_reflns_limit_h_min -27
_diffrn_reflns_limit_k_max 19
_diffrn_reflns_limit_k_min -19
_diffrn_reflns_limit_l_max 30
_diffrn_reflns_limit_l_min -30
_diffrn_reflns_number 77757
_diffrn_reflns_point_group_measured_fraction_full 0.998
_diffrn_reflns_point_group_measured_fraction_max 0.998
_diffrn_reflns_theta_full 19.665
_diffrn_reflns_theta_max 21.071
_diffrn_reflns_theta_min 2.214
_diffrn_source 'micro-focus sealed X-ray tube'
_diffrn_source_type 'PhotonJet (Ag) X-ray Source'
_exptl_absorpt_coefficient_mu 7.63857
_exptl_absorpt_correction_T_max 0.614
_exptl_absorpt_correction_T_min 0.280
_exptl_absorpt_correction_type gaussian
_exptl_absorpt_process_details
;
CrysAlisPro 1.171.42.98a (Rigaku Oxford Diffraction, 2023)
Numerical absorption correction based on gaussian integration over
a multifaceted crystal model
Empirical absorption correction using spherical harmonics,
implemented in SCALE3 ABSPACK scaling algorithm.
;
_exptl_crystal_colour 'clear violet'
_exptl_crystal_colour_lustre clear
_exptl_crystal_colour_primary violet
_exptl_crystal_density_diffrn 2.102
_exptl_crystal_description block
_exptl_crystal_F_000 4870
_exptl_crystal_size_max 0.23
_exptl_crystal_size_mid 0.22
_exptl_crystal_size_min 0.15
_refine_diff_density_max 1.818
_refine_diff_density_min -1.713
_refine_diff_density_rms 0.175
_refine_ls_extinction_method none
_refine_ls_goodness_of_fit_ref 1.061
_refine_ls_hydrogen_treatment constr
_refine_ls_matrix_type full
_refine_ls_number_parameters 1040
_refine_ls_number_reflns 17419
_refine_ls_number_restraints 621
_refine_ls_restrained_S_all 1.060
_refine_ls_R_factor_all 0.0756
_refine_ls_R_factor_gt 0.0450
_refine_ls_shift/su_max 0.001
_refine_ls_shift/su_mean 0.000
_refine_ls_structure_factor_coef Fsqd
_refine_ls_weighting_details 'w=1/[\s^2^(Fo^2^)+(0.0355P)^2^+79.4581P] where P=(Fo^2^+2Fc^2^)/3'
_refine_ls_weighting_scheme calc
_refine_ls_wR_factor_gt 0.0972
_refine_ls_wR_factor_ref 0.1141
_reflns_Friedel_coverage 0.000
_reflns_number_gt 12760
_reflns_number_total 17419
_reflns_threshold_expression 'I > 2\s(I)'
_cod_data_source_file d4sc02644f2.cif
_cod_data_source_block matson003_ag_final
_cod_depositor_comments 'Adding full bibliography for 1571928--1571932.cif.'
_cod_database_code 1571931
_shelx_shelxl_version_number 2014/7
_chemical_oxdiff_formula C47H63Mo10N5O36U
_shelx_space_group_comment
;
The symmetry employed for this shelxl refinement is uniquely defined
by the following loop, which should always be used as a source of
symmetry information in preference to the above space-group names.
They are only intended as comments.
;
_shelx_estimated_absorpt_t_max 0.427
_shelx_estimated_absorpt_t_min 0.303
_olex2_refinement_description
;
1. Fixed Uiso
 At 1.2 times of:
  All C(H,H) groups, All C(H,H,H,H) groups
 At 1.5 times of:
  All C(H,H,H) groups
2. Restrained distances
 C29B-C25B
 2.5 with sigma of 0.02
 C35A-C36A
 1.5 with sigma of 0.02
 C34A-C36A
 2.5 with sigma of 0.02
 C23B-C22 \\sim C23A-C22 \\sim C15-C14 \\sim C11-C10 \\sim C19-C18
 with sigma of 0.02
 C24A-C23A \\sim C24B-C23B \\sim C16-C15 \\sim C12-C11 \\sim C19-C20
 with sigma of 0.02
 O17-C4A \\sim O17-C4B \\sim O16-C3 \\sim O15-C2 \\sim O14-C1 \\sim O34-C7
\\sim O33-C6 \\sim O32-C5 \\sim O35-
 C8A
 with sigma of 0.02
 O35-C8A \\sim O35-C8B \\sim O33-C8 \\sim O33-C6
 with sigma of 0.02
 C19-C18 \\sim C11-C10 \\sim C15-C14 \\sim C23B-C22 \\sim C23A-C22
 with sigma of 0.02
 N4-C37A \\sim N4-C33A \\sim N4-C25A \\sim N4-C29A
 with sigma of 0.02
 N4-C25A \\sim N4-C29A \\sim N4-C37A \\sim N4-C33A
 with sigma of 0.02
 N4-C37B \\sim N4-C37A \\sim N4-C29A \\sim N4-C29B \\sim N4-C25A \\sim N4-C33A
 with sigma of 0.02
 C38A-C37A \\sim C38B-C37B \\sim C29B-C30B \\sim C30A-C29A
 with sigma of 0.02
 C31-C30B \\sim C30A-C31 \\sim C38A-C39 \\sim C38B-C39
 with sigma of 0.02
 C30A-C29A \\sim C29B-C30B
 with sigma of 0.02
 C26A-C25A \\sim C29B-C30B \\sim C30A-C29A \\sim C38B-C37B \\sim C38A-C37A
\\sim C34B-C33B \\sim C34A-
 C33A
 with sigma of 0.02
 C26A-C27A \\sim C30A-C31 \\sim C31-C30B \\sim C38A-C39 \\sim C38B-C39 \\sim
C35B-C34B \\sim C34A-C35A
 with sigma of 0.02
 N4-C25A \\sim N4-C25B
 with sigma of 0.02
 C25A-C26A \\sim C25B-C26B
 with sigma of 0.02
 C26A-C27A \\sim C26B-C27B
 with sigma of 0.02
 C27A-C28A \\sim C27B-C28B
 with sigma of 0.02
 N4-C26A \\sim N4-C26B
 with sigma of 0.04
 C25A-C27A \\sim C25B-C27B
 with sigma of 0.04
 C26A-C28A \\sim C26B-C28B
 with sigma of 0.04
3. Uiso/Uaniso restraints and constraints
Uanis(C33B) \\sim Ueq, Uanis(N4) \\sim Ueq, Uanis(C25A) \\sim Ueq, Uanis(C29A)
\\sim Ueq, Uanis(C37A) \\sim Ueq, Uanis(C33A) \\sim Ueq, Uanis(C37B) \\sim Ueq,
Uanis(C29B) \\sim Ueq, Uanis(C25B) \\sim Ueq, Uanis(C26A) \\sim Ueq,
Uanis(C30A) \\sim Ueq, Uanis(C38A) \\sim Ueq, Uanis(C34A) \\sim Ueq,
Uanis(C38B) \\sim Ueq, Uanis(C30B) \\sim Ueq, Uanis(C34B) \\sim Ueq,
Uanis(C26B) \\sim Ueq, Uanis(C27A) \\sim Ueq, Uanis(C31) \\sim Ueq, Uanis(C39)
\\sim Ueq, Uanis(C35A) \\sim Ueq, Uanis(C35B) \\sim Ueq, Uanis(C27B) \\sim Ueq,
Uanis(C28A) \\sim Ueq, Uanis(C32) \\sim Ueq, Uanis(C40) \\sim Ueq, Uanis(C36A)
\\sim Ueq, Uanis(C36B) \\sim Ueq, Uanis(C28B) \\sim Ueq, : with sigma of 0.1
and sigma for terminal atoms of 0.2
Uanis(C8B) \\sim Ueq: with sigma of 0.1 and sigma for terminal atoms of 0.2
Uanis(O35) = Uanis(C8B)
4. Rigid body (RIGU) restrains
 C22, C23A, C24A, C23B, C24B
 with sigma for 1-2 distances of 0.004 and sigma for 1-3 distances of 0.004
 O17, C4A, C4B
 with sigma for 1-2 distances of 0.004 and sigma for 1-3 distances of 0.004
 with sigma for 1-2 distances of 0.004 and sigma for 1-3 distances of 0.004
 Mo7, Mo9, O25, O27, Mo9A, Mo10, Mo8, Mo9B
 with sigma for 1-2 distances of 0.004 and sigma for 1-3 distances of 0.004
 N4, C31, C32, C39, C40, C25A, C26A, C27A, C28A, C29A, C30A, C33A, C35A, C37A,
 C38A, C36B
 with sigma for 1-2 distances of 0.004 and sigma for 1-3 distances of 0.004
 N4, C31, C32, C39, C40, C25A, C26A, C27A, C28A, C29A, C30A, C33A, C35A, C37A,
 C38A, C29B, C30B, C36B, C37B, C38B
 with sigma for 1-2 distances of 0.004 and sigma for 1-3 distances of 0.004
 N4, C31, C32, C39, C40, C25A, C26A, C27A, C28A, C29A, C30A, C33A, C34A, C35A,
 C36A, C37A, C38A, C29B, C30B, C33B, C34B, C35B, C36B, C37B, C38B
 with sigma for 1-2 distances of 0.004 and sigma for 1-3 distances of 0.004
 C25A, C26A, C27A, C28A, C25B, C26B, C27B, C28B
 with sigma for 1-2 distances of 0.004 and sigma for 1-3 distances of 0.004
 O35, C8A, C8B
 with sigma for 1-2 distances of 0.004 and sigma for 1-3 distances of 0.004
5. Others
 Sof(H22C)=Sof(H22D)=Sof(C23B)=Sof(H23C)=Sof(H23D)=Sof(C24B)=Sof(H24D)=
 Sof(H24E)=Sof(H24F)=1-FVAR(1)
 Sof(H22A)=Sof(H22B)=Sof(C23A)=Sof(H23A)=Sof(H23B)=Sof(C24A)=Sof(H24A)=
 Sof(H24B)=Sof(H24C)=FVAR(1)
 Sof(C4B)=Sof(H4BA)=Sof(H4BB)=Sof(H4BC)=1-FVAR(2)
 Sof(C4A)=Sof(H4AA)=Sof(H4AB)=Sof(H4AC)=FVAR(2)
 Sof(C8)=Sof(H8A)=Sof(H8B)=Sof(H8C)=Sof(C8B)=Sof(H8BA)=Sof(H8BB)=Sof(H8BC)=1-
 FVAR(3)
 Sof(C6)=Sof(H6A)=Sof(H6B)=Sof(H6C)=Sof(C8A)=Sof(H8AA)=Sof(H8AB)=Sof(H8AC)=
 FVAR(3)
 Sof(Mo8)=Sof(Mo9B)=1-FVAR(4)
 Sof(Mo9A)=Sof(Mo10)=FVAR(4)
 Sof(H31C)=Sof(H31D)=Sof(H39C)=Sof(H39D)=Sof(C25B)=Sof(H25C)=Sof(H25D)=
 Sof(C26B)=Sof(H26C)=Sof(H26D)=Sof(C27B)=Sof(H27C)=Sof(H27D)=Sof(C28B)=
 Sof(H28D)=Sof(H28E)=Sof(H28F)=Sof(C29B)=Sof(H29C)=Sof(H29D)=Sof(C30B)=
 Sof(H30C)=Sof(H30D)=Sof(C33B)=Sof(H33C)=Sof(H33D)=Sof(C34B)=Sof(H34A)=
 Sof(H34B)=Sof(C35B)=Sof(H35C)=Sof(H35D)=Sof(C36B)=Sof(H36A)=Sof(H36B)=
 Sof(H36C)=Sof(C37B)=Sof(H37C)=Sof(H37D)=Sof(C38B)=Sof(H38C)=Sof(H38D)=1-FVAR(5)
 Sof(H31A)=Sof(H31B)=Sof(H39A)=Sof(H39B)=Sof(C25A)=Sof(H25A)=Sof(H25B)=
 Sof(C26A)=Sof(H26A)=Sof(H26B)=Sof(C27A)=Sof(H27A)=Sof(H27B)=Sof(C28A)=
 Sof(H28A)=Sof(H28B)=Sof(H28C)=Sof(C29A)=Sof(H29A)=Sof(H29B)=Sof(C30A)=
 Sof(H30A)=Sof(H30B)=Sof(C33A)=Sof(H33A)=Sof(H33B)=Sof(C34A)=Sof(H34C)=
 Sof(H34D)=Sof(C35A)=Sof(H35A)=Sof(H35B)=Sof(C36A)=Sof(H36D)=Sof(H36E)=
 Sof(H36F)=Sof(C37A)=Sof(H37A)=Sof(H37B)=Sof(C38A)=Sof(H38A)=Sof(H38B)=FVAR(5)
6.a Secondary CH2 refined with riding coordinates:
 C9(H9A,H9B), C10(H10A,H10B), C11(H11A,H11B), C13(H13A,H13B), C14(H14A,H14B),
 C15(H15A,H15B), C17(H17A,H17B), C18(H18A,H18B), C19(H19A,H19B), C21(H21A,H21B),
  C22(H22A,H22B), C22(H22C,H22D), C23A(H23A,H23B), C23B(H23C,H23D), C31(H31A,
 H31B), C31(H31C,H31D), C39(H39A,H39B), C39(H39C,H39D), C25A(H25A,H25B),
 C26A(H26A,H26B), C27A(H27A,H27B), C29A(H29A,H29B), C30A(H30A,H30B), C33A(H33A,
 H33B), C34A(H34C,H34D), C35A(H35A,H35B), C37A(H37A,H37B), C38A(H38A,H38B),
 C25B(H25C,H25D), C26B(H26C,H26D), C27B(H27C,H27D), C29B(H29C,H29D), C30B(H30C,
 H30D), C33B(H33C,H33D), C34B(H34A,H34B), C35B(H35C,H35D), C37B(H37C,H37D),
 C38B(H38C,H38D)
6.b Idealised Me refined as rotating group:
 C1(H1A,H1B,H1C), C2(H2A,H2B,H2C), C3(H3A,H3B,H3C), C5(H5A,H5B,H5C), C7(H7A,
 H7B,H7C), C4A(H4AA,H4AB,H4AC), C6(H6A,H6B,H6C), C8A(H8AA,H8AB,H8AC), C4B(H4BA,
 H4BB,H4BC), C8(H8A,H8B,H8C), C8B(H8BA,H8BB,H8BC), C12(H12A,H12B,H12C),
 C16(H16A,H16B,H16C), C20(H20A,H20B,H20C), C24A(H24A,H24B,H24C), C24B(H24D,H24E,
 H24F), C32(H32A,H32B,H32C), C40(H40A,H40B,H40C), C28A(H28A,H28B,H28C),
 C36A(H36D,H36E,H36F), C28B(H28D,H28E,H28F), C36B(H36A,H36B,H36C), C42(H42A,
 H42B,H42C)
;
_smtbx_masks_void_probe_radius 1.2
_smtbx_masks_void_truncation_radius 1.2
_olex2_submission_special_instructions 'No special instructions were received'
_oxdiff_exptl_absorpt_empirical_details
;
Empirical correction (ABSPACK) includes:
- Absorption correction using spherical harmonics
- Frame scaling
;
_oxdiff_exptl_absorpt_empirical_full_max 1.182
_oxdiff_exptl_absorpt_empirical_full_min 0.880

loop_
_space_group_symop_operation_xyz
'x, y, z'
'-x, y+1/2, -z+1/2'
'-x, -y, -z'
'x, -y-1/2, z-1/2'

loop_
_atom_site_label
_atom_site_type_symbol
_atom_site_fract_x
_atom_site_fract_y
_atom_site_fract_z
_atom_site_U_iso_or_equiv
_atom_site_adp_type
_atom_site_occupancy
_atom_site_site_symmetry_order
_atom_site_calc_flag
_atom_site_refinement_flags_posn
_atom_site_refinement_flags_adp
_atom_site_refinement_flags_occupancy
_atom_site_disorder_assembly
_atom_site_disorder_group
U1 U 0.74905(2) 0.38657(2) 0.22210(2) 0.02401(6) Uani 1 1 d . . . . .
Mo1 Mo 0.99280(3) 0.37931(5) 0.16462(3) 0.03303(15) Uani 1 1 d . . . . .
Mo2 Mo 0.91471(3) 0.37227(4) 0.28276(2) 0.02879(14) Uani 1 1 d . . . . .
Mo3 Mo 0.87958(3) 0.23091(4) 0.18553(3) 0.02759(13) Uani 1 1 d . . . . .
Mo4 Mo 0.85220(3) 0.39354(4) 0.09922(2) 0.02802(13) Uani 1 1 d . . . . .
Mo5 Mo 0.88755(3) 0.53438(4) 0.19726(3) 0.02989(14) Uani 1 1 d . . . . .
Mo6 Mo 0.50724(3) 0.40506(6) 0.27961(3) 0.04625(19) Uani 1 1 d . . . . .
Mo7 Mo 0.59839(3) 0.50787(5) 0.19069(3) 0.04286(18) Uani 1 1 d . U . . .
Mo9 Mo 0.63430(3) 0.28390(5) 0.31644(3) 0.03190(15) Uani 1 1 d . U . . .
O1 O 0.8033(2) 0.2555(3) 0.2041(2) 0.0272(11) Uani 1 1 d . . . . .
O2 O 0.7801(2) 0.3926(3) 0.1302(2) 0.0266(10) Uani 1 1 d . . . . .
O3 O 0.8103(2) 0.5152(3) 0.2128(2) 0.0295(11) Uani 1 1 d . . . . .
O4 O 0.8342(2) 0.3764(3) 0.28777(19) 0.0282(11) Uani 1 1 d . . . . .
O5 O 0.8669(2) 0.2702(3) 0.1107(2) 0.0302(11) Uani 1 1 d . . . . .
O6 O 0.8716(2) 0.5118(3) 0.1195(2) 0.0312(11) Uani 1 1 d . . . . .
O7 O 0.9220(2) 0.4968(4) 0.2671(2) 0.0332(12) Uani 1 1 d . . . . .
O8 O 0.9156(2) 0.2520(4) 0.2581(2) 0.0325(12) Uani 1 1 d . . . . .
O9 O 0.9000(2) 0.3826(3) 0.1873(2) 0.0259(10) Uani 1 1 d . . . . .
O10 O 0.9450(2) 0.3644(4) 0.3488(2) 0.0414(14) Uani 1 1 d . . . . .
O11 O 0.8834(3) 0.1189(4) 0.1801(3) 0.0409(13) Uani 1 1 d . . . . .
O12 O 0.8369(3) 0.4008(4) 0.0298(2) 0.0403(13) Uani 1 1 d . . . . .
O13 O 0.8972(3) 0.6458(4) 0.1982(2) 0.0436(14) Uani 1 1 d . . . . .
O14 O 0.9820(2) 0.5107(4) 0.1731(2) 0.0367(13) Uani 1 1 d D . . . .
O15 O 1.0062(2) 0.3718(4) 0.2471(2) 0.0384(13) Uani 1 1 d D . . . .
O16 O 0.9761(2) 0.2483(4) 0.1643(2) 0.0342(12) Uani 1 1 d D . . . .
O17 O 0.9520(2) 0.3899(4) 0.0887(2) 0.0368(12) Uani 1 1 d D U . . .
O18 O 1.1240(3) 0.3852(5) 0.1359(3) 0.0551(17) Uani 1 1 d . . . . .
O19 O 0.7078(2) 0.2955(3) 0.2894(2) 0.0310(11) Uani 1 1 d . . . . .
O20 O 0.6699(2) 0.3024(3) 0.1785(2) 0.0301(11) Uani 1 1 d . . . . .
O21 O 0.6768(2) 0.4866(3) 0.1813(2) 0.0351(12) Uani 1 1 d . . . . .
O22 O 0.7155(3) 0.4795(4) 0.2933(2) 0.0368(13) Uani 1 1 d . . . . .
O23 O 0.6126(3) 0.5681(4) 0.2593(3) 0.0510(16) Uani 1 1 d . . . . .
O24 O 0.6427(3) 0.3897(4) 0.3601(2) 0.0412(14) Uani 1 1 d . . . . .
O25 O 0.6006(2) 0.2235(3) 0.2534(2) 0.0314(11) Uani 1 1 d . U . . .
O26 O 0.5701(2) 0.4028(4) 0.1524(2) 0.0427(14) Uani 1 1 d . . . . .
O27 O 0.5998(2) 0.3983(3) 0.2577(2) 0.0330(11) Uani 1 1 d . U . . .
O28 O 0.5788(3) 0.5909(5) 0.1465(3) 0.065(2) Uani 1 1 d . . . . .
O29 O 0.6553(3) 0.5756(5) 0.3714(3) 0.067(2) Uani 1 1 d . . . . .
O30 O 0.6401(3) 0.2032(4) 0.3648(3) 0.0465(15) Uani 1 1 d . . . . .
O31 O 0.5633(3) 0.2175(4) 0.1392(3) 0.0499(16) Uani 1 1 d . . . . .
O32 O 0.5041(3) 0.4981(5) 0.2213(3) 0.0545(18) Uani 1 1 d D . . . .
O33 O 0.5441(3) 0.4922(5) 0.3346(3) 0.0535(17) Uani 1 1 d D . . . .
O34 O 0.5371(2) 0.3069(4) 0.3303(2) 0.0413(14) Uani 1 1 d D . . . .
O35 O 0.4989(3) 0.3104(4) 0.2204(3) 0.0476(15) Uani 1 1 d D U . . .
O36 O 0.3788(3) 0.4090(5) 0.3161(3) 0.067(2) Uani 1 1 d . . . . .
N1 N 1.0711(3) 0.3811(5) 0.1474(3) 0.0425(17) Uani 1 1 d . . . . .
N2 N 0.4308(3) 0.4085(6) 0.2998(4) 0.056(2) Uani 1 1 d . . . . .
C1 C 1.0301(4) 0.5734(7) 0.1855(5) 0.067(3) Uani 1 1 d D . . . .
H1A H 1.0195 0.6304 0.1680 0.100 Uiso 1 1 calc R U . . .
H1B H 1.0686 0.5513 0.1713 0.100 Uiso 1 1 calc R U . . .
H1C H 1.0352 0.5814 0.2258 0.100 Uiso 1 1 calc R U . . .
C2 C 1.0626(4) 0.3810(9) 0.2792(4) 0.063(3) Uani 1 1 d D . . . .
H2A H 1.0666 0.4421 0.2929 0.094 Uiso 1 1 calc R U . . .
H2B H 1.0970 0.3672 0.2561 0.094 Uiso 1 1 calc R U . . .
H2C H 1.0630 0.3401 0.3108 0.094 Uiso 1 1 calc R U . . .
C3 C 1.0218(4) 0.1844(6) 0.1824(4) 0.046(2) Uani 1 1 d D . . . .
H3A H 1.0323 0.1928 0.2220 0.068 Uiso 1 1 calc R U . . .
H3B H 1.0587 0.1925 0.1613 0.068 Uiso 1 1 calc R U . . .
H3C H 1.0056 0.1244 0.1761 0.068 Uiso 1 1 calc R U . . .
C5 C 0.4521(4) 0.5323(7) 0.1902(5) 0.069(3) Uani 1 1 d D . . . .
H5A H 0.4446 0.4967 0.1565 0.103 Uiso 1 1 calc R U . . .
H5B H 0.4599 0.5940 0.1799 0.103 Uiso 1 1 calc R U . . .
H5C H 0.4159 0.5296 0.2127 0.103 Uiso 1 1 calc R U . . .
C7 C 0.5090(5) 0.2740(8) 0.3794(5) 0.066(3) Uani 1 1 d D . . . .
H7A H 0.5230 0.2132 0.3871 0.100 Uiso 1 1 calc R U . . .
H7B H 0.4642 0.2745 0.3733 0.100 Uiso 1 1 calc R U . . .
H7C H 0.5208 0.3121 0.4111 0.100 Uiso 1 1 calc R U . . .
Mo9A Mo 0.6413(3) 0.5035(6) 0.3199(3) 0.0380(10) Uani 0.65(4) 1 d . U P A 1
Mo10 Mo 0.5892(4) 0.2897(5) 0.1895(3) 0.0248(9) Uani 0.65(4) 1 d . U P A 1
C4A C 0.9762(6) 0.4415(9) 0.0454(5) 0.055(4) Uani 0.775(19) 1 d D U P B 1
H4AA H 0.9560 0.4245 0.0098 0.083 Uiso 0.775(19) 1 calc R U P B 1
H4AB H 1.0206 0.4310 0.0443 0.083 Uiso 0.775(19) 1 calc R U P B 1
H4AC H 0.9688 0.5046 0.0524 0.083 Uiso 0.775(19) 1 calc R U P B 1
C6 C 0.5214(7) 0.5285(10) 0.3842(6) 0.063(4) Uani 0.795(15) 1 d D . P A 1
H6A H 0.5271 0.4854 0.4145 0.094 Uiso 0.795(15) 1 calc R U P A 1
H6B H 0.4775 0.5420 0.3783 0.094 Uiso 0.795(15) 1 calc R U P A 1
H6C H 0.5439 0.5831 0.3940 0.094 Uiso 0.795(15) 1 calc R U P A 1
C8A C 0.4601(5) 0.2326(7) 0.2276(5) 0.045(3) Uani 0.795(15) 1 d D U P A 1
H8AA H 0.4554 0.2001 0.1924 0.067 Uiso 0.795(15) 1 calc R U P A 1
H8AB H 0.4196 0.2516 0.2390 0.067 Uiso 0.795(15) 1 calc R U P A 1
H8AC H 0.4792 0.1938 0.2562 0.067 Uiso 0.795(15) 1 calc R U P A 1
Mo8 Mo 0.5900(7) 0.3003(13) 0.1802(8) 0.032(2) Uani 0.35(4) 1 d . U P A 2
Mo9B Mo 0.6465(6) 0.4899(12) 0.3232(5) 0.042(2) Uani 0.35(4) 1 d . U P A 2
C4B C 0.9786(19) 0.356(2) 0.0400(10) 0.041(11) Uani 0.225(19) 1 d D U P B 2
H4BA H 0.9818 0.2910 0.0428 0.061 Uiso 0.225(19) 1 calc R U P B 2
H4BB H 1.0196 0.3813 0.0368 0.061 Uiso 0.225(19) 1 calc R U P B 2
H4BC H 0.9525 0.3716 0.0072 0.061 Uiso 0.225(19) 1 calc R U P B 2
C8 C 0.5010(12) 0.5595(17) 0.3482(14) 0.021(8) Uani 0.205(15) 1 d D . P A 2
H8A H 0.5225 0.6076 0.3685 0.032 Uiso 0.205(15) 1 calc R U P A 2
H8B H 0.4698 0.5340 0.3714 0.032 Uiso 0.205(15) 1 calc R U P A 2
H8C H 0.4810 0.5831 0.3140 0.032 Uiso 0.205(15) 1 calc R U P A 2
C8B C 0.4413(12) 0.277(3) 0.1967(19) 0.0476(15) Uani 0.205(15) 1 d D U P A 2
H8BA H 0.4368 0.2945 0.1575 0.071 Uiso 0.205(15) 1 calc R U P A 2
H8BB H 0.4074 0.3026 0.2168 0.071 Uiso 0.205(15) 1 calc R U P A 2
H8BC H 0.4405 0.2125 0.1998 0.071 Uiso 0.205(15) 1 calc R U P A 2
N3 N 0.8136(3) 0.3623(4) 0.4632(3) 0.0314(14) Uani 1 1 d . . . . .
C9 C 0.8188(4) 0.4282(5) 0.4158(3) 0.0327(17) Uani 1 1 d . . . . .
H9A H 0.8605 0.4228 0.4016 0.039 Uiso 1 1 calc R U . . .
H9B H 0.7890 0.4107 0.3854 0.039 Uiso 1 1 calc R U . . .
C10 C 0.8079(4) 0.5247(5) 0.4295(3) 0.0359(18) Uani 1 1 d D . . . .
H10A H 0.8339 0.5422 0.4626 0.043 Uiso 1 1 calc R U . . .
H10B H 0.7643 0.5338 0.4379 0.043 Uiso 1 1 calc R U . . .
C11 C 0.8240(4) 0.5821(5) 0.3791(3) 0.041(2) Uani 1 1 d D . . . .
H11A H 0.8677 0.5730 0.3714 0.049 Uiso 1 1 calc R U . . .
H11B H 0.7987 0.5626 0.3460 0.049 Uiso 1 1 calc R U . . .
C12 C 0.8128(5) 0.6789(6) 0.3890(4) 0.060(3) Uani 1 1 d D . . . .
H12A H 0.8263 0.7134 0.3574 0.091 Uiso 1 1 calc R U . . .
H12B H 0.8361 0.6977 0.4229 0.091 Uiso 1 1 calc R U . . .
H12C H 0.7689 0.6889 0.3933 0.091 Uiso 1 1 calc R U . . .
C13 C 0.8551(4) 0.3885(6) 0.5132(3) 0.0380(19) Uani 1 1 d . . . . .
H13A H 0.8397 0.4448 0.5285 0.046 Uiso 1 1 calc R U . . .
H13B H 0.8522 0.3424 0.5421 0.046 Uiso 1 1 calc R U . . .
C14 C 0.9221(4) 0.4005(6) 0.5008(4) 0.049(2) Uani 1 1 d D . . . .
H14A H 0.9259 0.4504 0.4744 0.059 Uiso 1 1 calc R U . . .
H14B H 0.9370 0.3461 0.4828 0.059 Uiso 1 1 calc R U . . .
C15 C 0.9622(5) 0.4193(6) 0.5537(4) 0.056(3) Uani 1 1 d D . . . .
H15A H 0.9573 0.3695 0.5799 0.068 Uiso 1 1 calc R U . . .
H15B H 1.0058 0.4201 0.5438 0.068 Uiso 1 1 calc R U . . .
C16 C 0.9491(6) 0.5029(8) 0.5827(5) 0.076(4) Uani 1 1 d D . . . .
H16A H 0.9509 0.5526 0.5566 0.114 Uiso 1 1 calc R U . . .
H16B H 0.9798 0.5118 0.6134 0.114 Uiso 1 1 calc R U . . .
H16C H 0.9080 0.4999 0.5973 0.114 Uiso 1 1 calc R U . . .
C17 C 0.8332(4) 0.2719(5) 0.4437(3) 0.0317(16) Uani 1 1 d . . . . .
H17A H 0.8350 0.2314 0.4761 0.038 Uiso 1 1 calc R U . . .
H17B H 0.8754 0.2770 0.4308 0.038 Uiso 1 1 calc R U . . .
C18 C 0.7934(4) 0.2288(5) 0.3981(3) 0.0321(16) Uani 1 1 d D . . . .
H18A H 0.7883 0.2698 0.3661 0.038 Uiso 1 1 calc R U . . .
H18B H 0.7523 0.2159 0.4117 0.038 Uiso 1 1 calc R U . . .
C19 C 0.8232(4) 0.1434(6) 0.3798(4) 0.044(2) Uani 1 1 d D . . . .
H19A H 0.8656 0.1563 0.3690 0.053 Uiso 1 1 calc R U . . .
H19B H 0.8261 0.1015 0.4115 0.053 Uiso 1 1 calc R U . . .
C20 C 0.7880(4) 0.0997(6) 0.3316(4) 0.047(2) Uani 1 1 d D . . . .
H20A H 0.7889 0.1381 0.2988 0.070 Uiso 1 1 calc R U . . .
H20B H 0.7453 0.0903 0.3411 0.070 Uiso 1 1 calc R U . . .
H20C H 0.8069 0.0424 0.3235 0.070 Uiso 1 1 calc R U . . .
C21 C 0.7475(4) 0.3624(5) 0.4798(3) 0.0340(17) Uani 1 1 d . . . . .
H21A H 0.7206 0.3532 0.4459 0.041 Uiso 1 1 calc R U . . .
H21B H 0.7381 0.4219 0.4945 0.041 Uiso 1 1 calc R U . . .
C22 C 0.7312(4) 0.2935(6) 0.5225(3) 0.0409(19) Uani 1 1 d D U . . .
H22A H 0.7633 0.2928 0.5530 0.049 Uiso 0.71(2) 1 calc R U P C 1
H22B H 0.7300 0.2341 0.5050 0.049 Uiso 0.71(2) 1 calc R U P C 1
H22C H 0.7471 0.3124 0.5598 0.049 Uiso 0.29(2) 1 calc R U P C 2
H22D H 0.7505 0.2361 0.5137 0.049 Uiso 0.29(2) 1 calc R U P C 2
C23A C 0.6689(5) 0.3133(11) 0.5461(5) 0.047(4) Uani 0.71(2) 1 d D U P C 1
H23A H 0.6607 0.2700 0.5757 0.057 Uiso 0.71(2) 1 calc R U P C 1
H23B H 0.6694 0.3735 0.5626 0.057 Uiso 0.71(2) 1 calc R U P C 1
C24A C 0.6193(6) 0.3075(12) 0.5005(5) 0.056(5) Uani 0.71(2) 1 d D U P C 1
H24A H 0.6234 0.3572 0.4748 0.084 Uiso 0.71(2) 1 calc R U P C 1
H24B H 0.5789 0.3102 0.5166 0.084 Uiso 0.71(2) 1 calc R U P C 1
H24C H 0.6232 0.2514 0.4805 0.084 Uiso 0.71(2) 1 calc R U P C 1
C23B C 0.6599(7) 0.2823(17) 0.5222(13) 0.033(6) Uani 0.29(2) 1 d D U P C 2
H23C H 0.6471 0.2495 0.4879 0.040 Uiso 0.29(2) 1 calc R U P C 2
H23D H 0.6509 0.2434 0.5538 0.040 Uiso 0.29(2) 1 calc R U P C 2
C24B C 0.6187(17) 0.362(2) 0.5251(16) 0.053(10) Uani 0.29(2) 1 d D U P C 2
H24D H 0.6161 0.3919 0.4890 0.079 Uiso 0.29(2) 1 calc R U P C 2
H24E H 0.6357 0.4031 0.5534 0.079 Uiso 0.29(2) 1 calc R U P C 2
H24F H 0.5776 0.3431 0.5349 0.079 Uiso 0.29(2) 1 calc R U P C 2
N4 N 0.7368(5) 0.7099(5) 0.0790(3) 0.065(2) Uani 1 1 d D U . . .
C31 C 0.6819(6) 0.4848(8) 0.0238(6) 0.086(4) Uani 1 1 d D U . . .
H31A H 0.7054 0.4415 0.0472 0.103 Uiso 0.614(10) 1 calc R U P D 1
H31B H 0.6405 0.4912 0.0384 0.103 Uiso 0.614(10) 1 calc R U P D 1
H31C H 0.6784 0.4286 0.0446 0.103 Uiso 0.386(10) 1 calc R U P D 2
H31D H 0.6417 0.5145 0.0273 0.103 Uiso 0.386(10) 1 calc R U P D 2
C32 C 0.6768(8) 0.4541(11) -0.0328(7) 0.109(5) Uani 1 1 d . U . . .
H32A H 0.6603 0.5017 -0.0568 0.163 Uiso 1 1 calc R U . . .
H32B H 0.6491 0.4028 -0.0355 0.163 Uiso 1 1 calc R U . . .
H32C H 0.7175 0.4367 -0.0445 0.163 Uiso 1 1 calc R U . . .
C39 C 0.7367(6) 0.7395(8) 0.2397(5) 0.075(3) Uani 1 1 d D U . . .
H39A H 0.7735 0.7021 0.2475 0.090 Uiso 0.614(10) 1 calc R U P D 1
H39B H 0.7054 0.7183 0.2648 0.090 Uiso 0.614(10) 1 calc R U P D 1
H39C H 0.6935 0.7249 0.2465 0.090 Uiso 0.386(10) 1 calc R U P D 2
H39D H 0.7643 0.6931 0.2560 0.090 Uiso 0.386(10) 1 calc R U P D 2
C40 C 0.7540(7) 0.8291(10) 0.2596(6) 0.095(4) Uani 1 1 d . U . . .
H40A H 0.7578 0.8292 0.3002 0.143 Uiso 1 1 calc R U . . .
H40B H 0.7223 0.8717 0.2469 0.143 Uiso 1 1 calc R U . . .
H40C H 0.7934 0.8461 0.2448 0.143 Uiso 1 1 calc R U . . .
C25A C 0.7186(7) 0.7899(10) 0.0485(7) 0.059(4) Uani 0.614(10) 1 d D U P D 1
H25A H 0.7462 0.8390 0.0611 0.071 Uiso 0.614(10) 1 calc R U P D 1
H25B H 0.7247 0.7800 0.0086 0.071 Uiso 0.614(10) 1 calc R U P D 1
C26A C 0.6562(8) 0.8168(15) 0.0548(8) 0.076(6) Uani 0.614(10) 1 d D U P D 1
H26A H 0.6510 0.8379 0.0931 0.092 Uiso 0.614(10) 1 calc R U P D 1
H26B H 0.6282 0.7659 0.0476 0.092 Uiso 0.614(10) 1 calc R U P D 1
C27A C 0.6406(11) 0.8904(17) 0.0141(11) 0.107(9) Uani 0.614(10) 1 d D U P D 1
H27A H 0.6692 0.9409 0.0204 0.129 Uiso 0.614(10) 1 calc R U P D 1
H27B H 0.6440 0.8690 -0.0244 0.129 Uiso 0.614(10) 1 calc R U P D 1
C28A C 0.5788(14) 0.917(2) 0.0230(18) 0.127(13) Uani 0.614(10) 1 d D U P D 1
H28A H 0.5504 0.8851 -0.0025 0.191 Uiso 0.614(10) 1 calc R U P D 1
H28B H 0.5747 0.9813 0.0161 0.191 Uiso 0.614(10) 1 calc R U P D 1
H28C H 0.5691 0.9045 0.0613 0.191 Uiso 0.614(10) 1 calc R U P D 1
C29A C 0.7175(10) 0.6164(9) 0.0786(6) 0.065(4) Uani 0.614(10) 1 d D U P D 1
H29A H 0.7465 0.5827 0.1035 0.078 Uiso 0.614(10) 1 calc R U P D 1
H29B H 0.6765 0.6126 0.0942 0.078 Uiso 0.614(10) 1 calc R U P D 1
C30A C 0.7146(9) 0.5739(10) 0.0249(6) 0.063(4) Uani 0.614(10) 1 d D U P D 1
H30A H 0.7569 0.5652 0.0129 0.075 Uiso 0.614(10) 1 calc R U P D 1
H30B H 0.6931 0.6139 -0.0023 0.075 Uiso 0.614(10) 1 calc R U P D 1
C33A C 0.8063(8) 0.6980(14) 0.0737(9) 0.084(5) Uani 0.614(10) 1 d D U P D 1
H33A H 0.8193 0.6529 0.1018 0.101 Uiso 0.614(10) 1 calc R U P D 1
H33B H 0.8111 0.6699 0.0371 0.101 Uiso 0.614(10) 1 calc R U P D 1
C34A C 0.8516(13) 0.766(2) 0.0781(17) 0.169(13) Uani 0.614(10) 1 d D U P D 1
H34C H 0.8447 0.7941 0.1144 0.203 Uiso 0.614(10) 1 calc R U P D 1
H34D H 0.8370 0.8102 0.0500 0.203 Uiso 0.614(10) 1 calc R U P D 1
C35A C 0.9187(14) 0.768(3) 0.0748(17) 0.208(17) Uani 0.614(10) 1 d D U P D 1
H35A H 0.9329 0.8292 0.0825 0.249 Uiso 0.614(10) 1 calc R U P D 1
H35B H 0.9367 0.7297 0.1049 0.249 Uiso 0.614(10) 1 calc R U P D 1
C36A C 0.9433(16) 0.740(3) 0.0233(18) 0.186(18) Uani 0.614(10) 1 d D U P D 1
H36D H 0.9438 0.7900 -0.0024 0.279 Uiso 0.614(10) 1 calc R U P D 1
H36E H 0.9175 0.6922 0.0068 0.279 Uiso 0.614(10) 1 calc R U P D 1
H36F H 0.9852 0.7175 0.0304 0.279 Uiso 0.614(10) 1 calc R U P D 1
C37A C 0.7485(12) 0.7430(13) 0.1392(6) 0.086(5) Uani 0.614(10) 1 d D U P D 1
H37A H 0.7919 0.7288 0.1499 0.103 Uiso 0.614(10) 1 calc R U P D 1
H37B H 0.7455 0.8085 0.1379 0.103 Uiso 0.614(10) 1 calc R U P D 1
C38A C 0.7136(13) 0.7151(18) 0.1835(7) 0.117(8) Uani 0.614(10) 1 d D U P D 1
H38A H 0.7100 0.6497 0.1818 0.140 Uiso 0.614(10) 1 calc R U P D 1
H38B H 0.6716 0.7397 0.1776 0.140 Uiso 0.614(10) 1 calc R U P D 1
C25B C 0.6741(11) 0.758(2) 0.0658(12) 0.082(11) Uani 0.386(10) 1 d D U P D 2
H25C H 0.6434 0.7101 0.0589 0.099 Uiso 0.386(10) 1 calc R U P D 2
H25D H 0.6634 0.7873 0.1006 0.099 Uiso 0.386(10) 1 calc R U P D 2
C26B C 0.663(2) 0.820(5) 0.024(3) 0.24(3) Uani 0.386(10) 1 d D U P D 2
H26C H 0.6733 0.7930 -0.0122 0.287 Uiso 0.386(10) 1 calc R U P D 2
H26D H 0.6911 0.8712 0.0304 0.287 Uiso 0.386(10) 1 calc R U P D 2
C27B C 0.5986(17) 0.853(4) 0.019(3) 0.23(3) Uani 0.386(10) 1 d D U P D 2
H27C H 0.5779 0.8289 -0.0155 0.274 Uiso 0.386(10) 1 calc R U P D 2
H27D H 0.5762 0.8317 0.0508 0.274 Uiso 0.386(10) 1 calc R U P D 2
C28B C 0.595(3) 0.948(4) 0.017(3) 0.22(3) Uani 0.386(10) 1 d D U P D 2
H28D H 0.5908 0.9709 0.0545 0.325 Uiso 0.386(10) 1 calc R U P D 2
H28E H 0.5597 0.9660 -0.0070 0.325 Uiso 0.386(10) 1 calc R U P D 2
H28F H 0.6329 0.9716 0.0020 0.325 Uiso 0.386(10) 1 calc R U P D 2
C29B C 0.730(2) 0.6248(13) 0.0430(13) 0.111(11) Uani 0.386(10) 1 d D U P D 2
H29C H 0.6948 0.6363 0.0163 0.133 Uiso 0.386(10) 1 calc R U P D 2
H29D H 0.7669 0.6230 0.0207 0.133 Uiso 0.386(10) 1 calc R U P D 2
C30B C 0.7219(19) 0.5373(19) 0.0618(14) 0.103(11) Uani 0.386(10) 1 d D U P D 2
H30C H 0.7040 0.5390 0.0987 0.123 Uiso 0.386(10) 1 calc R U P D 2
H30D H 0.7626 0.5079 0.0662 0.123 Uiso 0.386(10) 1 calc R U P D 2
C33B C 0.7772(13) 0.7471(19) 0.0440(13) 0.070(6) Uani 0.386(10) 1 d D U P D 2
H33C H 0.7844 0.8095 0.0554 0.084 Uiso 0.386(10) 1 calc R U P D 2
H33D H 0.7574 0.7481 0.0061 0.084 Uiso 0.386(10) 1 calc R U P D 2
C34B C 0.8348(14) 0.705(2) 0.0415(19) 0.100(11) Uani 0.386(10) 1 d D U P D 2
H34A H 0.8218 0.6454 0.0276 0.120 Uiso 0.386(10) 1 calc R U P D 2
H34B H 0.8452 0.6953 0.0815 0.120 Uiso 0.386(10) 1 calc R U P D 2
C35B C 0.8971(17) 0.710(5) 0.020(2) 0.149(17) Uani 0.386(10) 1 d D U P D 2
H35C H 0.8976 0.7608 -0.0059 0.179 Uiso 0.386(10) 1 calc R U P D 2
H35D H 0.9036 0.6556 -0.0020 0.179 Uiso 0.386(10) 1 calc R U P D 2
C36B C 0.956(2) 0.721(4) 0.0645(18) 0.122(17) Uani 0.386(10) 1 d . U P D 2
H36A H 0.9700 0.7828 0.0653 0.183 Uiso 0.386(10) 1 calc R U P D 2
H36B H 0.9901 0.6829 0.0530 0.183 Uiso 0.386(10) 1 calc R U P D 2
H36C H 0.9447 0.7030 0.1015 0.183 Uiso 0.386(10) 1 calc R U P D 2
C37B C 0.7307(16) 0.6886(18) 0.1386(7) 0.069(7) Uani 0.386(10) 1 d D U P D 2
H37C H 0.6875 0.6714 0.1435 0.083 Uiso 0.386(10) 1 calc R U P D 2
H37D H 0.7564 0.6357 0.1474 0.083 Uiso 0.386(10) 1 calc R U P D 2
C38B C 0.7466(16) 0.755(2) 0.1787(8) 0.076(7) Uani 0.386(10) 1 d D U P D 2
H38C H 0.7237 0.8090 0.1675 0.091 Uiso 0.386(10) 1 calc R U P D 2
H38D H 0.7908 0.7679 0.1754 0.091 Uiso 0.386(10) 1 calc R U P D 2
N5 N 0.7665(6) -0.0139(6) 0.1039(4) 0.075(3) Uani 1 1 d . . . . .
C41 C 0.7466(6) 0.0249(7) 0.1384(4) 0.059(3) Uani 1 1 d . . . . .
C42 C 0.7193(6) 0.0755(7) 0.1831(4) 0.064(3) Uani 1 1 d . . . . .
H42A H 0.7203 0.1389 0.1743 0.096 Uiso 1 1 calc R U . . .
H42B H 0.7427 0.0646 0.2182 0.096 Uiso 1 1 calc R U . . .
H42C H 0.6766 0.0566 0.1865 0.096 Uiso 1 1 calc R U . . .

loop_
_atom_site_aniso_label
_atom_site_aniso_U_11
_atom_site_aniso_U_22
_atom_site_aniso_U_33
_atom_site_aniso_U_23
_atom_site_aniso_U_13
_atom_site_aniso_U_12
U1 0.01622(11) 0.02567(12) 0.03021(13) -0.00249(10) 0.00179(8) -0.00251(9)
Mo1 0.0195(3) 0.0484(4) 0.0319(3) -0.0058(3) 0.0084(2) -0.0061(3)
Mo2 0.0168(3) 0.0457(4) 0.0239(3) -0.0017(3) 0.0011(2) -0.0049(2)
Mo3 0.0203(3) 0.0273(3) 0.0353(3) -0.0021(2) 0.0033(2) 0.0015(2)
Mo4 0.0272(3) 0.0334(3) 0.0235(3) -0.0031(2) 0.0019(2) -0.0014(2)
Mo5 0.0281(3) 0.0296(3) 0.0327(3) -0.0058(2) 0.0089(3) -0.0113(2)
Mo6 0.0190(3) 0.0688(5) 0.0517(4) -0.0074(4) 0.0089(3) 0.0095(3)
Mo7 0.0284(4) 0.0408(4) 0.0595(5) 0.0041(3) 0.0034(3) 0.0131(3)
Mo9 0.0183(3) 0.0438(4) 0.0341(3) 0.0005(3) 0.0066(2) -0.0036(3)
O1 0.022(3) 0.028(3) 0.032(3) -0.002(2) 0.004(2) -0.004(2)
O2 0.019(2) 0.033(3) 0.028(3) -0.004(2) -0.0031(19) -0.001(2)
O3 0.028(3) 0.033(3) 0.027(3) -0.003(2) 0.005(2) -0.004(2)
O4 0.024(3) 0.039(3) 0.022(2) -0.005(2) 0.0064(19) -0.005(2)
O5 0.023(3) 0.030(3) 0.037(3) -0.009(2) 0.000(2) 0.000(2)
O6 0.035(3) 0.030(3) 0.029(3) 0.001(2) 0.006(2) -0.003(2)
O7 0.029(3) 0.045(3) 0.026(3) -0.012(2) 0.009(2) -0.012(2)
O8 0.025(3) 0.044(3) 0.028(3) 0.005(2) 0.002(2) 0.002(2)
O9 0.016(2) 0.036(3) 0.027(2) -0.002(2) 0.0051(18) -0.001(2)
O10 0.024(3) 0.072(4) 0.027(3) -0.002(3) 0.000(2) -0.006(3)
O11 0.035(3) 0.031(3) 0.057(4) -0.004(3) 0.005(3) 0.006(2)
O12 0.045(3) 0.050(3) 0.027(3) -0.007(2) 0.005(2) 0.000(3)
O13 0.051(4) 0.033(3) 0.048(4) -0.007(3) 0.013(3) -0.016(3)
O14 0.027(3) 0.046(3) 0.039(3) -0.007(2) 0.016(2) -0.016(2)
O15 0.015(2) 0.065(4) 0.035(3) -0.008(3) 0.003(2) -0.004(2)
O16 0.022(3) 0.044(3) 0.037(3) -0.002(2) 0.008(2) 0.000(2)
O17 0.032(3) 0.052(3) 0.028(3) -0.004(2) 0.013(2) -0.005(3)
O18 0.025(3) 0.068(4) 0.074(5) -0.014(4) 0.023(3) -0.007(3)
O19 0.020(3) 0.037(3) 0.037(3) 0.006(2) 0.007(2) -0.002(2)
O20 0.022(3) 0.029(3) 0.040(3) -0.003(2) 0.007(2) 0.003(2)
O21 0.029(3) 0.031(3) 0.045(3) 0.001(2) 0.003(2) 0.001(2)
O22 0.033(3) 0.035(3) 0.043(3) -0.014(2) 0.007(2) -0.006(2)
O23 0.038(4) 0.041(3) 0.075(5) -0.009(3) 0.014(3) 0.005(3)
O24 0.026(3) 0.060(4) 0.038(3) -0.015(3) 0.005(2) -0.003(3)
O25 0.028(3) 0.029(3) 0.038(3) -0.007(2) 0.011(2) -0.003(2)
O26 0.018(3) 0.066(4) 0.044(3) 0.000(3) -0.003(2) 0.003(3)
O27 0.020(2) 0.035(3) 0.044(3) -0.009(2) 0.003(2) 0.002(2)
O28 0.045(4) 0.062(4) 0.088(6) 0.020(4) 0.007(4) 0.023(3)
O29 0.055(4) 0.073(5) 0.075(5) -0.044(4) 0.023(4) -0.011(4)
O30 0.030(3) 0.066(4) 0.045(3) 0.013(3) 0.010(3) -0.008(3)
O31 0.031(3) 0.071(4) 0.049(4) -0.026(3) 0.008(3) -0.022(3)
O32 0.029(3) 0.067(4) 0.067(4) -0.003(3) 0.005(3) 0.025(3)
O33 0.033(3) 0.066(4) 0.063(4) -0.021(3) 0.018(3) 0.011(3)
O34 0.021(3) 0.066(4) 0.039(3) -0.008(3) 0.014(2) -0.002(3)
O35 0.020(3) 0.069(4) 0.053(4) -0.007(3) 0.003(3) -0.004(3)
O36 0.025(3) 0.091(6) 0.085(5) -0.003(4) 0.022(3) 0.008(3)
N1 0.027(4) 0.056(4) 0.046(4) -0.007(3) 0.014(3) -0.011(3)
N2 0.026(4) 0.084(6) 0.059(5) -0.005(4) 0.013(4) 0.010(4)
C1 0.039(5) 0.062(6) 0.104(9) -0.033(6) 0.035(6) -0.022(5)
C2 0.026(4) 0.116(9) 0.048(6) -0.004(6) 0.005(4) -0.014(5)
C3 0.026(4) 0.055(5) 0.056(6) -0.003(4) 0.001(4) 0.011(4)
C5 0.036(6) 0.063(7) 0.106(10) 0.004(6) -0.008(6) 0.012(5)
C7 0.046(6) 0.073(7) 0.084(8) 0.009(6) 0.026(6) -0.003(5)
Mo9A 0.0331(16) 0.0346(19) 0.0477(12) -0.0130(12) 0.0143(13) 0.0037(13)
Mo10 0.0163(14) 0.0361(11) 0.0219(16) 0.0020(10) -0.0008(12) -0.0062(8)
C4A 0.047(7) 0.083(9) 0.037(6) 0.003(6) 0.017(5) -0.008(6)
C6 0.059(9) 0.069(9) 0.064(10) -0.013(7) 0.033(8) 0.001(7)
C8A 0.021(5) 0.068(7) 0.044(6) 0.013(5) -0.005(4) -0.010(5)
Mo8 0.020(2) 0.046(4) 0.031(4) -0.011(3) 0.015(3) -0.012(3)
Mo9B 0.027(2) 0.037(4) 0.061(3) -0.035(3) -0.004(2) 0.007(2)
C4B 0.07(3) 0.032(16) 0.023(10) 0.015(9) 0.024(13) 0.005(15)
C8 0.023(17) 0.029(18) 0.012(16) -0.012(13) 0.011(13) -0.004(13)
C8B 0.020(3) 0.069(4) 0.053(4) -0.007(3) 0.003(3) -0.004(3)
N3 0.032(3) 0.032(3) 0.031(3) 0.003(3) 0.005(3) -0.001(3)
C9 0.038(4) 0.034(4) 0.027(4) 0.004(3) 0.007(3) -0.003(3)
C10 0.043(5) 0.035(4) 0.030(4) 0.007(3) 0.002(3) 0.001(3)
C11 0.045(5) 0.038(4) 0.039(5) 0.009(4) 0.000(4) -0.015(4)
C12 0.080(8) 0.042(5) 0.059(6) 0.013(5) 0.000(6) -0.007(5)
C13 0.051(5) 0.044(5) 0.018(3) 0.004(3) -0.002(3) -0.010(4)
C14 0.046(5) 0.042(5) 0.059(6) -0.009(4) -0.006(4) 0.001(4)
C15 0.073(7) 0.061(6) 0.035(5) 0.010(4) -0.005(5) -0.030(5)
C16 0.079(9) 0.090(9) 0.062(7) -0.012(6) 0.024(6) -0.033(7)
C17 0.034(4) 0.032(4) 0.030(4) 0.004(3) 0.004(3) 0.000(3)
C18 0.031(4) 0.036(4) 0.029(4) 0.000(3) 0.005(3) -0.003(3)
C19 0.039(5) 0.047(5) 0.045(5) -0.011(4) -0.003(4) 0.008(4)
C20 0.057(6) 0.035(5) 0.048(5) -0.008(4) 0.006(4) 0.007(4)
C21 0.033(4) 0.036(4) 0.033(4) 0.005(3) 0.010(3) -0.001(3)
C22 0.043(4) 0.047(5) 0.034(4) 0.007(4) 0.013(3) -0.009(3)
C23A 0.045(6) 0.066(9) 0.032(6) -0.011(6) 0.014(4) -0.017(5)
C24A 0.043(6) 0.084(12) 0.042(7) -0.006(7) 0.012(5) -0.021(6)
C23B 0.044(8) 0.040(13) 0.018(15) 0.009(10) 0.018(7) -0.004(7)
C24B 0.057(13) 0.054(16) 0.05(2) 0.016(14) 0.023(12) 0.009(11)
N4 0.092(6) 0.046(4) 0.057(4) 0.019(3) 0.005(4) 0.000(4)
C31 0.079(8) 0.074(6) 0.101(8) -0.008(5) -0.015(6) 0.012(5)
C32 0.115(12) 0.099(10) 0.109(9) -0.030(7) -0.025(8) 0.019(9)
C39 0.077(8) 0.079(7) 0.070(5) 0.001(5) 0.004(5) 0.009(6)
C40 0.096(11) 0.091(8) 0.097(9) -0.013(7) -0.009(8) 0.011(7)
C25A 0.068(8) 0.050(6) 0.058(8) 0.022(6) -0.009(6) -0.014(5)
C26A 0.069(8) 0.104(12) 0.056(10) 0.032(10) 0.004(7) 0.009(8)
C27A 0.075(11) 0.125(15) 0.121(17) 0.063(14) -0.009(11) 0.006(10)
C28A 0.080(12) 0.128(19) 0.17(3) 0.08(2) 0.013(14) 0.007(12)
C29A 0.105(12) 0.053(6) 0.039(6) 0.014(5) 0.010(6) -0.011(6)
C30A 0.076(11) 0.068(7) 0.041(7) 0.003(5) -0.015(6) 0.022(6)
C33A 0.102(7) 0.072(10) 0.077(11) 0.029(8) -0.004(6) 0.001(6)
C34A 0.137(12) 0.115(16) 0.26(4) 0.014(17) 0.013(14) -0.030(12)
C35A 0.148(14) 0.19(3) 0.28(4) -0.08(2) 0.028(15) -0.054(15)
C36A 0.15(2) 0.13(3) 0.28(4) -0.07(3) 0.04(2) -0.08(2)
C37A 0.140(13) 0.055(9) 0.061(6) 0.020(5) -0.005(6) -0.017(8)
C38A 0.185(17) 0.097(15) 0.068(7) 0.002(7) 0.011(7) -0.065(14)
C25B 0.08(2) 0.10(2) 0.066(19) 0.017(17) 0.009(15) 0.043(19)
C26B 0.12(2) 0.34(4) 0.26(4) 0.22(4) 0.05(3) 0.11(3)
C27B 0.11(2) 0.32(4) 0.26(5) 0.23(4) 0.06(2) 0.10(3)
C28B 0.12(4) 0.33(4) 0.21(5) 0.23(4) 0.10(3) 0.10(3)
C29B 0.18(3) 0.071(8) 0.083(12) 0.005(7) 0.010(12) -0.022(11)
C30B 0.13(2) 0.073(9) 0.097(14) 0.011(8) -0.025(15) -0.018(10)
C33B 0.095(11) 0.057(11) 0.060(11) 0.019(8) 0.014(9) 0.005(8)
C34B 0.098(11) 0.060(17) 0.14(3) 0.051(18) 0.046(12) 0.017(11)
C35B 0.098(13) 0.25(5) 0.11(2) 0.05(2) 0.035(12) 0.017(14)
C36B 0.086(14) 0.19(5) 0.09(2) 0.04(3) 0.051(14) 0.020(17)
C37B 0.090(19) 0.057(11) 0.060(6) 0.021(6) 0.002(7) 0.000(11)
C38B 0.061(18) 0.090(14) 0.077(7) -0.006(7) 0.011(7) -0.002(12)
N5 0.123(10) 0.050(5) 0.052(6) 0.003(4) 0.014(6) -0.003(6)
C41 0.089(9) 0.039(5) 0.047(6) 0.008(4) -0.001(6) -0.021(5)
C42 0.093(9) 0.046(6) 0.053(6) -0.007(5) 0.004(6) -0.024(6)

loop_
_atom_type_symbol
_atom_type_description
_atom_type_scat_dispersion_real
_atom_type_scat_dispersion_imag
_atom_type_scat_source
C C 0.0013 0.0009 'International Tables Vol C Tables 4.2.6.8 and 6.1.1.4'
H H 0.0000 0.0000 'International Tables Vol C Tables 4.2.6.8 and 6.1.1.4'
Mo Mo -1.2723 3.0874 'International Tables Vol C Tables 4.2.6.8 and 6.1.1.4'
N N 0.0030 0.0020 'International Tables Vol C Tables 4.2.6.8 and 6.1.1.4'
O O 0.0058 0.0036 'International Tables Vol C Tables 4.2.6.8 and 6.1.1.4'
U U -5.6410 10.6898 'International Tables Vol C Tables 4.2.6.8 and 6.1.1.4'

loop_
_exptl_crystal_face_index_h
_exptl_crystal_face_index_k
_exptl_crystal_face_index_l
_exptl_crystal_face_perp_dist
1 -1 0 0.0779
-1 1 0 0.0731
-1 0 -2 0.1144
1 0 2 0.1113
-1 -2 1 0.1022
-2 -2 -1 0.1117
2 2 1 0.0995
-1 1 -2 0.1117
1 1 0 0.1126
1 0 -1 0.1242
-1 0 2 0.0909
-1 1 1 0.0723
-2 -1 2 0.1044
2 1 -2 0.1200
0 -1 -1 0.0855
4 1 -43 0.1014
-2 0 -1 0.1144
-2 -1 0 0.1117
-2 0 1 0.0690
1 0 0 0.1036

loop_
_geom_angle_atom_site_label_1
_geom_angle_atom_site_label_2
_geom_angle_atom_site_label_3
_geom_angle
_geom_angle_site_symmetry_1
_geom_angle_site_symmetry_3
_geom_angle_publ_flag
O1 U1 O3 112.23(17) . . ?
O1 U1 O4 71.76(17) . . ?
O1 U1 O21 142.22(18) . . ?
O1 U1 O22 144.01(19) . . ?
O2 U1 O1 71.79(17) . . ?
O2 U1 O3 71.84(17) . . ?
O2 U1 O4 112.20(16) . . ?
O2 U1 O21 78.45(18) . . ?
O2 U1 O22 140.99(18) . . ?
O3 U1 O4 72.14(17) . . ?
O19 U1 O1 81.39(17) . . ?
O19 U1 O2 144.67(18) . . ?
O19 U1 O3 141.56(17) . . ?
O19 U1 O4 79.28(17) . . ?
O19 U1 O20 72.25(18) . . ?
O19 U1 O21 113.12(18) . . ?
O19 U1 O22 72.48(19) . . ?
O20 U1 O1 80.09(16) . . ?
O20 U1 O2 80.68(17) . . ?
O20 U1 O3 143.49(18) . . ?
O20 U1 O4 142.46(17) . . ?
O20 U1 O21 72.48(18) . . ?
O20 U1 O22 113.56(18) . . ?
O21 U1 O3 78.72(18) . . ?
O21 U1 O4 143.07(18) . . ?
O21 U1 O22 72.5(2) . . ?
O22 U1 O3 77.31(18) . . ?
O22 U1 O4 79.27(18) . . ?
O14 Mo1 O9 80.4(2) . . ?
O14 Mo1 O16 161.7(2) . . ?
O15 Mo1 O9 80.58(19) . . ?
O15 Mo1 O14 88.1(2) . . ?
O15 Mo1 O16 88.0(2) . . ?
O15 Mo1 O17 162.0(2) . . ?
O16 Mo1 O9 81.3(2) . . ?
O17 Mo1 O9 81.4(2) . . ?
O17 Mo1 O14 88.0(2) . . ?
O17 Mo1 O16 90.2(2) . . ?
N1 Mo1 O9 177.4(3) . . ?
N1 Mo1 O14 97.3(3) . . ?
N1 Mo1 O15 98.1(3) . . ?
N1 Mo1 O16 100.9(3) . . ?
N1 Mo1 O17 99.9(3) . . ?
O4 Mo2 O7 94.1(2) . . ?
O4 Mo2 O8 94.6(2) . . ?
O4 Mo2 O9 88.74(19) . . ?
O4 Mo2 O15 161.0(2) . . ?
O7 Mo2 O9 75.34(19) . . ?
O7 Mo2 O15 80.9(2) . . ?
O8 Mo2 O7 149.7(2) . . ?
O8 Mo2 O9 75.92(19) . . ?
O8 Mo2 O15 81.5(2) . . ?
O10 Mo2 O4 106.1(2) . . ?
O10 Mo2 O7 102.8(3) . . ?
O10 Mo2 O8 102.5(3) . . ?
O10 Mo2 O9 165.2(2) . . ?
O10 Mo2 O15 92.9(2) . . ?
O15 Mo2 O9 72.24(18) . . ?
O1 Mo3 O5 94.7(2) . . ?
O1 Mo3 O8 94.6(2) . . ?
O1 Mo3 O9 88.33(19) . . ?
O1 Mo3 O16 161.1(2) . . ?
O5 Mo3 O8 148.2(2) . . ?
O5 Mo3 O9 74.40(19) . . ?
O5 Mo3 O16 80.7(2) . . ?
O8 Mo3 O9 75.5(2) . . ?
O8 Mo3 O16 80.8(2) . . ?
O11 Mo3 O1 106.0(2) . . ?
O11 Mo3 O5 104.0(3) . . ?
O11 Mo3 O8 102.5(3) . . ?
O11 Mo3 O9 165.6(2) . . ?
O11 Mo3 O16 92.8(2) . . ?
O16 Mo3 O9 72.79(18) . . ?
O2 Mo4 O5 94.4(2) . . ?
O2 Mo4 O6 95.1(2) . . ?
O2 Mo4 O9 88.79(19) . . ?
O2 Mo4 O17 161.6(2) . . ?
O5 Mo4 O9 74.54(19) . . ?
O5 Mo4 O17 80.4(2) . . ?
O6 Mo4 O5 148.1(2) . . ?
O6 Mo4 O9 75.3(2) . . ?
O6 Mo4 O17 81.1(2) . . ?
O12 Mo4 O2 106.4(3) . . ?
O12 Mo4 O5 103.3(2) . . ?
O12 Mo4 O6 103.0(2) . . ?
O12 Mo4 O9 164.8(2) . . ?
O12 Mo4 O17 91.9(2) . . ?
O17 Mo4 O9 72.85(18) . . ?
O3 Mo5 O6 92.9(2) . . ?
O3 Mo5 O7 95.8(2) . . ?
O3 Mo5 O9 88.8(2) . . ?
O3 Mo5 O14 161.0(2) . . ?
O6 Mo5 O9 74.98(19) . . ?
O6 Mo5 O14 80.6(2) . . ?
O7 Mo5 O6 149.2(2) . . ?
O7 Mo5 O9 75.8(2) . . ?
O7 Mo5 O14 81.6(2) . . ?
O13 Mo5 O3 106.2(3) . . ?
O13 Mo5 O6 101.9(3) . . ?
O13 Mo5 O7 103.9(3) . . ?
O13 Mo5 O9 165.0(2) . . ?
O13 Mo5 O14 92.7(3) . . ?
O14 Mo5 O9 72.32(18) . . ?
O32 Mo6 O27 81.7(2) . . ?
O32 Mo6 O33 90.3(3) . . ?
O32 Mo6 O34 162.0(2) . . ?
O32 Mo6 O35 90.0(3) . . ?
O33 Mo6 O27 80.9(2) . . ?
O33 Mo6 O34 88.5(3) . . ?
O33 Mo6 O35 161.6(2) . . ?
O34 Mo6 O27 80.3(2) . . ?
O34 Mo6 O35 85.7(2) . . ?
O35 Mo6 O27 80.9(2) . . ?
N2 Mo6 O27 178.1(3) . . ?
N2 Mo6 O32 100.1(3) . . ?
N2 Mo6 O33 98.6(3) . . ?
N2 Mo6 O34 97.8(3) . . ?
N2 Mo6 O35 99.4(3) . . ?
O21 Mo7 O23 94.7(3) . . ?
O21 Mo7 O26 94.4(2) . . ?
O21 Mo7 O27 88.9(2) . . ?
O21 Mo7 O32 161.4(2) . . ?
O21 Mo7 Mo9A 83.4(2) . . ?
O21 Mo7 Mo8 82.0(3) . . ?
O23 Mo7 O26 148.1(3) . . ?
O23 Mo7 O27 74.7(2) . . ?
O23 Mo7 O32 81.7(3) . . ?
O23 Mo7 Mo9A 30.3(3) . . ?
O23 Mo7 Mo8 123.5(4) . . ?
O26 Mo7 O27 74.9(2) . . ?
O26 Mo7 O32 80.0(2) . . ?
O26 Mo7 Mo9A 121.4(2) . . ?
O26 Mo7 Mo8 28.9(4) . . ?
O27 Mo7 Mo9A 46.6(2) . . ?
O27 Mo7 Mo8 49.0(4) . . ?
O28 Mo7 O21 105.6(3) . . ?
O28 Mo7 O23 102.8(3) . . ?
O28 Mo7 O26 104.1(3) . . ?
O28 Mo7 O27 165.4(3) . . ?
O28 Mo7 O32 92.9(3) . . ?
O28 Mo7 Mo9A 133.0(3) . . ?
O28 Mo7 Mo8 132.6(5) . . ?
O32 Mo7 O27 72.5(2) . . ?
O32 Mo7 Mo9A 84.5(2) . . ?
O32 Mo7 Mo8 84.8(3) . . ?
O19 Mo9 O24 93.3(2) . . ?
O19 Mo9 O25 94.2(2) . . ?
O19 Mo9 O27 88.5(2) . . ?
O19 Mo9 O34 160.5(2) . . ?
O19 Mo9 Mo10 83.3(2) . . ?
O19 Mo9 Mo9B 81.0(3) . . ?
O24 Mo9 O27 74.8(2) . . ?
O24 Mo9 O34 81.4(2) . . ?
O24 Mo9 Mo10 121.6(2) . . ?
O24 Mo9 Mo9B 30.3(3) . . ?
O25 Mo9 O24 150.1(2) . . ?
O25 Mo9 O27 76.5(2) . . ?
O25 Mo9 O34 81.9(2) . . ?
O25 Mo9 Mo10 31.4(2) . . ?
O25 Mo9 Mo9B 123.4(3) . . ?
O27 Mo9 Mo10 46.99(19) . . ?
O27 Mo9 Mo9B 47.2(3) . . ?
O30 Mo9 O19 106.8(3) . . ?
O30 Mo9 O24 102.6(3) . . ?
O30 Mo9 O25 102.9(3) . . ?
O30 Mo9 O27 164.7(2) . . ?
O30 Mo9 O34 92.8(3) . . ?
O30 Mo9 Mo10 134.2(3) . . ?
O30 Mo9 Mo9B 132.7(3) . . ?
O34 Mo9 O27 72.0(2) . . ?
O34 Mo9 Mo10 83.6(2) . . ?
O34 Mo9 Mo9B 85.1(3) . . ?
Mo3 O1 U1 134.8(2) . . ?
Mo4 O2 U1 134.5(2) . . ?
Mo5 O3 U1 134.5(3) . . ?
Mo2 O4 U1 134.4(2) . . ?
Mo4 O5 Mo3 117.2(3) . . ?
Mo4 O6 Mo5 116.5(3) . . ?
Mo5 O7 Mo2 115.7(2) . . ?
Mo3 O8 Mo2 115.7(3) . . ?
Mo1 O9 Mo2 99.79(19) . . ?
Mo1 O9 Mo3 98.95(19) . . ?
Mo1 O9 Mo4 98.83(18) . . ?
Mo1 O9 Mo5 99.67(19) . . ?
Mo2 O9 Mo3 88.23(17) . . ?
Mo2 O9 Mo4 161.4(2) . . ?
Mo2 O9 Mo5 88.56(17) . . ?
Mo4 O9 Mo3 88.63(16) . . ?
Mo5 O9 Mo3 161.4(2) . . ?
Mo5 O9 Mo4 88.58(17) . . ?
Mo1 O14 Mo5 107.7(2) . . ?
C1 O14 Mo1 125.8(6) . . ?
C1 O14 Mo5 121.5(5) . . ?
Mo1 O15 Mo2 107.4(2) . . ?
C2 O15 Mo1 127.8(5) . . ?
C2 O15 Mo2 123.9(5) . . ?
Mo1 O16 Mo3 106.9(2) . . ?
C3 O16 Mo1 122.4(5) . . ?
C3 O16 Mo3 120.3(5) . . ?
Mo1 O17 Mo4 106.9(2) . . ?
C4A O17 Mo1 123.4(6) . . ?
C4A O17 Mo4 118.4(6) . . ?
C4B O17 Mo1 123.0(17) . . ?
C4B O17 Mo4 123.1(18) . . ?
Mo9 O19 U1 134.5(3) . . ?
Mo10 O20 U1 133.7(4) . . ?
Mo8 O20 U1 135.2(6) . . ?
Mo7 O21 U1 133.9(3) . . ?
Mo9A O22 U1 133.9(3) . . ?
Mo9B O22 U1 132.4(4) . . ?
Mo7 O23 Mo9B 114.7(5) . . ?
Mo9A O23 Mo7 118.2(4) . . ?
Mo9 O24 Mo9A 117.1(3) . . ?
Mo9B O24 Mo9 116.3(4) . . ?
Mo9 O25 Mo8 115.5(5) . . ?
Mo10 O25 Mo9 116.3(4) . . ?
Mo7 O26 Mo10 116.2(4) . . ?
Mo8 O26 Mo7 118.8(6) . . ?
Mo6 O27 Mo7 99.3(2) . . ?
Mo6 O27 Mo9 99.6(2) . . ?
Mo6 O27 Mo9A 98.6(3) . . ?
Mo6 O27 Mo10 98.6(3) . . ?
Mo6 O27 Mo8 100.2(4) . . ?
Mo6 O27 Mo9B 101.2(4) . . ?
Mo7 O27 Mo9 161.1(2) . . ?
Mo7 O27 Mo9A 87.4(3) . . ?
Mo7 O27 Mo10 90.5(3) . . ?
Mo7 O27 Mo8 84.0(6) . . ?
Mo9 O27 Mo9A 90.6(3) . . ?
Mo9 O27 Mo8 91.8(6) . . ?
Mo10 O27 Mo9 85.8(2) . . ?
Mo10 O27 Mo9A 162.8(4) . . ?
Mo9B O27 Mo7 92.4(5) . . ?
Mo9B O27 Mo9 84.8(6) . . ?
Mo9B O27 Mo8 158.5(6) . . ?
Mo6 O32 Mo7 106.4(2) . . ?
C5 O32 Mo6 128.9(7) . . ?
C5 O32 Mo7 121.7(7) . . ?
Mo6 O33 Mo9A 107.7(3) . . ?
Mo6 O33 Mo9B 105.9(4) . . ?
C6 O33 Mo6 131.4(7) . . ?
C6 O33 Mo9A 119.4(7) . . ?
C8 O33 Mo6 111.7(14) . . ?
C8 O33 Mo9B 134.5(14) . . ?
Mo6 O34 Mo9 108.1(2) . . ?
C7 O34 Mo6 127.8(6) . . ?
C7 O34 Mo9 121.6(6) . . ?
Mo6 O35 Mo10 107.1(3) . . ?
Mo6 O35 Mo8 107.5(5) . . ?
C8A O35 Mo6 120.9(6) . . ?
C8A O35 Mo10 117.9(6) . . ?
C8B O35 Mo6 124.7(19) . . ?
C8B O35 Mo8 125.1(19) . . ?
O18 N1 Mo1 177.9(7) . . ?
O36 N2 Mo6 176.9(8) . . ?
O14 C1 H1A 109.5 . . ?
O14 C1 H1B 109.5 . . ?
O14 C1 H1C 109.5 . . ?
H1A C1 H1B 109.5 . . ?
H1A C1 H1C 109.5 . . ?
H1B C1 H1C 109.5 . . ?
O15 C2 H2A 109.5 . . ?
O15 C2 H2B 109.5 . . ?
O15 C2 H2C 109.5 . . ?
H2A C2 H2B 109.5 . . ?
H2A C2 H2C 109.5 . . ?
H2B C2 H2C 109.5 . . ?
O16 C3 H3A 109.5 . . ?
O16 C3 H3B 109.5 . . ?
O16 C3 H3C 109.5 . . ?
H3A C3 H3B 109.5 . . ?
H3A C3 H3C 109.5 . . ?
H3B C3 H3C 109.5 . . ?
O32 C5 H5A 109.5 . . ?
O32 C5 H5B 109.5 . . ?
O32 C5 H5C 109.5 . . ?
H5A C5 H5B 109.5 . . ?
H5A C5 H5C 109.5 . . ?
H5B C5 H5C 109.5 . . ?
O34 C7 H7A 109.5 . . ?
O34 C7 H7B 109.5 . . ?
O34 C7 H7C 109.5 . . ?
H7A C7 H7B 109.5 . . ?
H7A C7 H7C 109.5 . . ?
H7B C7 H7C 109.5 . . ?
O22 Mo9A Mo7 83.1(3) . . ?
O22 Mo9A O23 95.5(4) . . ?
O22 Mo9A O24 90.5(5) . . ?
O22 Mo9A O27 87.7(3) . . ?
O22 Mo9A O33 160.2(4) . . ?
O23 Mo9A Mo7 31.4(2) . . ?
O23 Mo9A O24 148.1(4) . . ?
O23 Mo9A O27 75.2(3) . . ?
O23 Mo9A O33 83.0(4) . . ?
O24 Mo9A Mo7 119.5(3) . . ?
O24 Mo9A O27 73.8(3) . . ?
O24 Mo9A O33 80.9(3) . . ?
O27 Mo9A Mo7 46.02(18) . . ?
O29 Mo9A Mo7 138.1(6) . . ?
O29 Mo9A O22 105.1(4) . . ?
O29 Mo9A O23 106.8(6) . . ?
O29 Mo9A O24 101.7(5) . . ?
O29 Mo9A O27 166.5(4) . . ?
O29 Mo9A O33 94.2(4) . . ?
O33 Mo9A Mo7 85.6(3) . . ?
O33 Mo9A O27 72.7(3) . . ?
O20 Mo10 Mo9 83.6(3) . . ?
O20 Mo10 O25 95.1(4) . . ?
O20 Mo10 O26 91.5(4) . . ?
O20 Mo10 O27 88.1(4) . . ?
O20 Mo10 O35 161.4(5) . . ?
O25 Mo10 Mo9 32.3(2) . . ?
O25 Mo10 O26 150.4(6) . . ?
O25 Mo10 O27 77.5(3) . . ?
O25 Mo10 O35 82.8(4) . . ?
O26 Mo10 Mo9 120.9(4) . . ?
O26 Mo10 O27 73.9(3) . . ?
O26 Mo10 O35 81.8(4) . . ?
O27 Mo10 Mo9 47.16(19) . . ?
O31 Mo10 Mo9 138.2(4) . . ?
O31 Mo10 O20 104.6(5) . . ?
O31 Mo10 O25 106.0(5) . . ?
O31 Mo10 O26 100.1(5) . . ?
O31 Mo10 O27 166.2(5) . . ?
O31 Mo10 O35 93.7(4) . . ?
O35 Mo10 Mo9 85.0(3) . . ?
O35 Mo10 O27 73.4(3) . . ?
O17 C4A H4AA 109.5 . . ?
O17 C4A H4AB 109.5 . . ?
O17 C4A H4AC 109.5 . . ?
H4AA C4A H4AB 109.5 . . ?
H4AA C4A H4AC 109.5 . . ?
H4AB C4A H4AC 109.5 . . ?
O33 C6 H6A 109.5 . . ?
O33 C6 H6B 109.5 . . ?
O33 C6 H6C 109.5 . . ?
H6A C6 H6B 109.5 . . ?
H6A C6 H6C 109.5 . . ?
H6B C6 H6C 109.5 . . ?
O35 C8A H8AA 109.5 . . ?
O35 C8A H8AB 109.5 . . ?
O35 C8A H8AC 109.5 . . ?
H8AA C8A H8AB 109.5 . . ?
H8AA C8A H8AC 109.5 . . ?
H8AB C8A H8AC 109.5 . . ?
O20 Mo8 Mo7 86.0(7) . . ?
O20 Mo8 O25 87.9(9) . . ?
O20 Mo8 O27 87.6(7) . . ?
O20 Mo8 O35 155.5(11) . . ?
O25 Mo8 Mo7 118.3(6) . . ?
O25 Mo8 O27 71.4(6) . . ?
O25 Mo8 O35 74.9(7) . . ?
O26 Mo8 Mo7 32.4(4) . . ?
O26 Mo8 O20 101.8(10) . . ?
O26 Mo8 O25 145.8(9) . . ?
O26 Mo8 O27 76.3(6) . . ?
O26 Mo8 O35 84.2(7) . . ?
O27 Mo8 Mo7 47.0(3) . . ?
O31 Mo8 Mo7 143.6(12) . . ?
O31 Mo8 O20 108.4(9) . . ?
O31 Mo8 O25 96.0(10) . . ?
O31 Mo8 O26 111.3(12) . . ?
O31 Mo8 O27 159.6(11) . . ?
O31 Mo8 O35 91.0(7) . . ?
O35 Mo8 Mo7 87.0(5) . . ?
O35 Mo8 O27 70.6(5) . . ?
O22 Mo9B Mo9 87.8(7) . . ?
O22 Mo9B O23 91.4(7) . . ?
O22 Mo9B O24 101.6(11) . . ?
O22 Mo9B O27 91.3(5) . . ?
O22 Mo9B O29 106.3(6) . . ?
O22 Mo9B O33 161.4(7) . . ?
O23 Mo9B Mo9 120.4(4) . . ?
O23 Mo9B O27 72.4(5) . . ?
O23 Mo9B O33 76.3(7) . . ?
O24 Mo9B Mo9 33.4(3) . . ?
O24 Mo9B O23 148.3(6) . . ?
O24 Mo9B O27 78.5(5) . . ?
O24 Mo9B O33 83.1(5) . . ?
O27 Mo9B Mo9 48.1(3) . . ?
O29 Mo9B Mo9 141.2(9) . . ?
O29 Mo9B O23 95.7(10) . . ?
O29 Mo9B O24 107.8(8) . . ?
O29 Mo9B O27 159.2(10) . . ?
O29 Mo9B O33 89.0(7) . . ?
O33 Mo9B Mo9 86.5(4) . . ?
O33 Mo9B O27 71.8(4) . . ?
O17 C4B H4BA 109.5 . . ?
O17 C4B H4BB 109.5 . . ?
O17 C4B H4BC 109.5 . . ?
H4BA C4B H4BB 109.5 . . ?
H4BA C4B H4BC 109.5 . . ?
H4BB C4B H4BC 109.5 . . ?
O33 C8 H8A 109.5 . . ?
O33 C8 H8B 109.5 . . ?
O33 C8 H8C 109.5 . . ?
H8A C8 H8B 109.5 . . ?
H8A C8 H8C 109.5 . . ?
H8B C8 H8C 109.5 . . ?
O35 C8B H8BA 109.5 . . ?
O35 C8B H8BB 109.5 . . ?
O35 C8B H8BC 109.5 . . ?
H8BA C8B H8BB 109.5 . . ?
H8BA C8B H8BC 109.5 . . ?
H8BB C8B H8BC 109.5 . . ?
C13 N3 C9 111.2(6) . . ?
C17 N3 C9 108.8(6) . . ?
C17 N3 C13 108.5(6) . . ?
C17 N3 C21 111.7(6) . . ?
C21 N3 C9 107.8(6) . . ?
C21 N3 C13 109.0(6) . . ?
N3 C9 H9A 108.2 . . ?
N3 C9 H9B 108.2 . . ?
H9A C9 H9B 107.3 . . ?
C10 C9 N3 116.4(6) . . ?
C10 C9 H9A 108.2 . . ?
C10 C9 H9B 108.2 . . ?
C9 C10 H10A 109.9 . . ?
C9 C10 H10B 109.9 . . ?
C9 C10 C11 108.8(6) . . ?
H10A C10 H10B 108.3 . . ?
C11 C10 H10A 109.9 . . ?
C11 C10 H10B 109.9 . . ?
C10 C11 H11A 109.2 . . ?
C10 C11 H11B 109.2 . . ?
H11A C11 H11B 107.9 . . ?
C12 C11 C10 111.9(7) . . ?
C12 C11 H11A 109.2 . . ?
C12 C11 H11B 109.2 . . ?
C11 C12 H12A 109.5 . . ?
C11 C12 H12B 109.5 . . ?
C11 C12 H12C 109.5 . . ?
H12A C12 H12B 109.5 . . ?
H12A C12 H12C 109.5 . . ?
H12B C12 H12C 109.5 . . ?
N3 C13 H13A 108.7 . . ?
N3 C13 H13B 108.7 . . ?
H13A C13 H13B 107.6 . . ?
C14 C13 N3 114.4(6) . . ?
C14 C13 H13A 108.7 . . ?
C14 C13 H13B 108.7 . . ?
C13 C14 H14A 109.3 . . ?
C13 C14 H14B 109.3 . . ?
C13 C14 C15 111.8(8) . . ?
H14A C14 H14B 107.9 . . ?
C15 C14 H14A 109.3 . . ?
C15 C14 H14B 109.3 . . ?
C14 C15 H15A 108.3 . . ?
C14 C15 H15B 108.3 . . ?
H15A C15 H15B 107.4 . . ?
C16 C15 C14 115.8(9) . . ?
C16 C15 H15A 108.3 . . ?
C16 C15 H15B 108.3 . . ?
C15 C16 H16A 109.5 . . ?
C15 C16 H16B 109.5 . . ?
C15 C16 H16C 109.5 . . ?
H16A C16 H16B 109.5 . . ?
H16A C16 H16C 109.5 . . ?
H16B C16 H16C 109.5 . . ?
N3 C17 H17A 108.0 . . ?
N3 C17 H17B 108.0 . . ?
N3 C17 C18 117.0(6) . . ?
H17A C17 H17B 107.3 . . ?
C18 C17 H17A 108.0 . . ?
C18 C17 H17B 108.0 . . ?
C17 C18 H18A 109.7 . . ?
C17 C18 H18B 109.7 . . ?
C17 C18 C19 109.8(6) . . ?
H18A C18 H18B 108.2 . . ?
C19 C18 H18A 109.7 . . ?
C19 C18 H18B 109.7 . . ?
C18 C19 H19A 109.1 . . ?
C18 C19 H19B 109.1 . . ?
H19A C19 H19B 107.8 . . ?
C20 C19 C18 112.6(7) . . ?
C20 C19 H19A 109.1 . . ?
C20 C19 H19B 109.1 . . ?
C19 C20 H20A 109.5 . . ?
C19 C20 H20B 109.5 . . ?
C19 C20 H20C 109.5 . . ?
H20A C20 H20B 109.5 . . ?
H20A C20 H20C 109.5 . . ?
H20B C20 H20C 109.5 . . ?
N3 C21 H21A 108.3 . . ?
N3 C21 H21B 108.3 . . ?
N3 C21 C22 115.9(6) . . ?
H21A C21 H21B 107.4 . . ?
C22 C21 H21A 108.3 . . ?
C22 C21 H21B 108.3 . . ?
C21 C22 H22A 109.4 . . ?
C21 C22 H22B 109.4 . . ?
C21 C22 H22C 109.7 . . ?
C21 C22 H22D 109.7 . . ?
C21 C22 C23A 111.4(8) . . ?
C21 C22 C23B 109.8(11) . . ?
H22A C22 H22B 108.0 . . ?
H22C C22 H22D 108.2 . . ?
C23A C22 H22A 109.4 . . ?
C23A C22 H22B 109.4 . . ?
C23B C22 H22C 109.7 . . ?
C23B C22 H22D 109.7 . . ?
C22 C23A H23A 109.8 . . ?
C22 C23A H23B 109.8 . . ?
H23A C23A H23B 108.2 . . ?
C24A C23A C22 109.5(11) . . ?
C24A C23A H23A 109.8 . . ?
C24A C23A H23B 109.8 . . ?
C23A C24A H24A 109.5 . . ?
C23A C24A H24B 109.5 . . ?
C23A C24A H24C 109.5 . . ?
H24A C24A H24B 109.5 . . ?
H24A C24A H24C 109.5 . . ?
H24B C24A H24C 109.5 . . ?
C22 C23B H23C 107.2 . . ?
C22 C23B H23D 107.2 . . ?
H23C C23B H23D 106.8 . . ?
C24B C23B C22 121(2) . . ?
C24B C23B H23C 107.2 . . ?
C24B C23B H23D 107.2 . . ?
C23B C24B H24D 109.5 . . ?
C23B C24B H24E 109.5 . . ?
C23B C24B H24F 109.5 . . ?
H24D C24B H24E 109.5 . . ?
H24D C24B H24F 109.5 . . ?
H24E C24B H24F 109.5 . . ?
C25A N4 C29A 136.1(12) . . ?
C25A N4 C33A 107.4(11) . . ?
C25A N4 C37A 103.6(12) . . ?
C29A N4 C33A 99.8(13) . . ?
C29A N4 C37A 110.4(10) . . ?
C33A N4 C37A 89.9(14) . . ?
C29B N4 C25B 102.1(14) . . ?
C33B N4 C25B 105.5(17) . . ?
C33B N4 C29B 92(2) . . ?
C33B N4 C37B 141(2) . . ?
C37B N4 C25B 100.2(18) . . ?
C37B N4 C29B 110.6(17) . . ?
H31A C31 H31B 108.4 . . ?
H31C C31 H31D 104.7 . . ?
C32 C31 H31A 110.0 . . ?
C32 C31 H31B 110.0 . . ?
C32 C31 H31C 101.7 . . ?
C32 C31 H31D 101.7 . . ?
C32 C31 C30A 108.3(13) . . ?
C32 C31 C30B 141(2) . . ?
C30A C31 H31A 110.0 . . ?
C30A C31 H31B 110.0 . . ?
C30B C31 H31C 101.7 . . ?
C30B C31 H31D 101.7 . . ?
C31 C32 H32A 109.5 . . ?
C31 C32 H32B 109.5 . . ?
C31 C32 H32C 109.5 . . ?
H32A C32 H32B 109.5 . . ?
H32A C32 H32C 109.5 . . ?
H32B C32 H32C 109.5 . . ?
H39A C39 H39B 106.1 . . ?
H39C C39 H39D 109.8 . . ?
C40 C39 H39A 105.6 . . ?
C40 C39 H39B 105.6 . . ?
C40 C39 H39C 112.2 . . ?
C40 C39 H39D 112.2 . . ?
C40 C39 C38B 97.6(14) . . ?
C38A C39 H39A 105.6 . . ?
C38A C39 H39B 105.6 . . ?
C38A C39 C40 126.8(14) . . ?
C38B C39 H39C 112.2 . . ?
C38B C39 H39D 112.2 . . ?
C39 C40 H40A 109.5 . . ?
C39 C40 H40B 109.5 . . ?
C39 C40 H40C 109.5 . . ?
H40A C40 H40B 109.5 . . ?
H40A C40 H40C 109.5 . . ?
H40B C40 H40C 109.5 . . ?
N4 C25A H25A 108.6 . . ?
N4 C25A H25B 108.6 . . ?
H25A C25A H25B 107.6 . . ?
C26A C25A N4 114.6(13) . . ?
C26A C25A H25A 108.6 . . ?
C26A C25A H25B 108.6 . . ?
C25A C26A H26A 109.9 . . ?
C25A C26A H26B 109.9 . . ?
C25A C26A C27A 108.8(15) . . ?
H26A C26A H26B 108.3 . . ?
C27A C26A H26A 109.9 . . ?
C27A C26A H26B 109.9 . . ?
C26A C27A H27A 110.3 . . ?
C26A C27A H27B 110.3 . . ?
H27A C27A H27B 108.5 . . ?
C28A C27A C26A 107.1(19) . . ?
C28A C27A H27A 110.3 . . ?
C28A C27A H27B 110.3 . . ?
C27A C28A H28A 109.5 . . ?
C27A C28A H28B 109.5 . . ?
C27A C28A H28C 109.5 . . ?
H28A C28A H28B 109.5 . . ?
H28A C28A H28C 109.5 . . ?
H28B C28A H28C 109.5 . . ?
N4 C29A H29A 108.4 . . ?
N4 C29A H29B 108.4 . . ?
H29A C29A H29B 107.5 . . ?
C30A C29A N4 115.5(12) . . ?
C30A C29A H29A 108.4 . . ?
C30A C29A H29B 108.4 . . ?
C31 C30A H30A 108.7 . . ?
C31 C30A H30B 108.7 . . ?
C29A C30A C31 114.0(13) . . ?
C29A C30A H30A 108.7 . . ?
C29A C30A H30B 108.7 . . ?
H30A C30A H30B 107.6 . . ?
N4 C33A H33A 105.8 . . ?
N4 C33A H33B 105.8 . . ?
H33A C33A H33B 106.2 . . ?
C34A C33A N4 126(2) . . ?
C34A C33A H33A 105.8 . . ?
C34A C33A H33B 105.8 . . ?
C33A C34A H34C 103.7 . . ?
C33A C34A H34D 103.7 . . ?
C33A C34A C35A 134(3) . . ?
H34C C34A H34D 105.3 . . ?
C35A C34A H34C 103.7 . . ?
C35A C34A H34D 103.7 . . ?
C34A C35A H35A 108.0 . . ?
C34A C35A H35B 108.0 . . ?
H35A C35A H35B 107.3 . . ?
C36A C35A C34A 117(2) . . ?
C36A C35A H35A 108.0 . . ?
C36A C35A H35B 108.0 . . ?
C35A C36A H36D 109.5 . . ?
C35A C36A H36E 109.5 . . ?
C35A C36A H36F 109.5 . . ?
H36D C36A H36E 109.5 . . ?
H36D C36A H36F 109.5 . . ?
H36E C36A H36F 109.5 . . ?
N4 C37A H37A 106.5 . . ?
N4 C37A H37B 106.5 . . ?
H37A C37A H37B 106.5 . . ?
C38A C37A N4 123.2(15) . . ?
C38A C37A H37A 106.5 . . ?
C38A C37A H37B 106.5 . . ?
C39 C38A H38A 108.1 . . ?
C39 C38A H38B 108.1 . . ?
C37A C38A C39 116.9(16) . . ?
C37A C38A H38A 108.1 . . ?
C37A C38A H38B 108.1 . . ?
H38A C38A H38B 107.3 . . ?
N4 C25B H25C 106.1 . . ?
N4 C25B H25D 106.1 . . ?
H25C C25B H25D 106.3 . . ?
C26B C25B N4 125(2) . . ?
C26B C25B H25C 106.1 . . ?
C26B C25B H25D 106.1 . . ?
C25B C26B H26C 108.7 . . ?
C25B C26B H26D 108.7 . . ?
C25B C26B C27B 114(3) . . ?
H26C C26B H26D 107.6 . . ?
C27B C26B H26C 108.7 . . ?
C27B C26B H26D 108.7 . . ?
C26B C27B H27C 109.1 . . ?
C26B C27B H27D 109.1 . . ?
H27C C27B H27D 107.8 . . ?
C28B C27B C26B 113(3) . . ?
C28B C27B H27C 109.1 . . ?
C28B C27B H27D 109.1 . . ?
C27B C28B H28D 109.5 . . ?
C27B C28B H28E 109.5 . . ?
C27B C28B H28F 109.5 . . ?
H28D C28B H28E 109.5 . . ?
H28D C28B H28F 109.5 . . ?
H28E C28B H28F 109.5 . . ?
N4 C29B H29C 105.5 . . ?
N4 C29B H29D 105.5 . . ?
H29C C29B H29D 106.1 . . ?
C30B C29B N4 127(2) . . ?
C30B C29B H29C 105.5 . . ?
C30B C29B H29D 105.5 . . ?
C31 C30B H30C 109.1 . . ?
C31 C30B H30D 109.1 . . ?
C29B C30B C31 112(2) . . ?
C29B C30B H30C 109.1 . . ?
C29B C30B H30D 109.1 . . ?
H30C C30B H30D 107.8 . . ?
N4 C33B H33C 108.3 . . ?
N4 C33B H33D 108.3 . . ?
N4 C33B C34B 116(2) . . ?
H33C C33B H33D 107.4 . . ?
C34B C33B H33C 108.3 . . ?
C34B C33B H33D 108.3 . . ?
C33B C34B H34A 100.5 . . ?
C33B C34B H34B 100.5 . . ?
C33B C34B C35B 145(4) . . ?
H34A C34B H34B 104.3 . . ?
C35B C34B H34A 100.5 . . ?
C35B C34B H34B 100.5 . . ?
C34B C35B H35C 107.6 . . ?
C34B C35B H35D 107.6 . . ?
C34B C35B C36B 119(4) . . ?
H35C C35B H35D 107.0 . . ?
C36B C35B H35C 107.6 . . ?
C36B C35B H35D 107.6 . . ?
C35B C36B H36A 109.5 . . ?
C35B C36B H36B 109.5 . . ?
C35B C36B H36C 109.5 . . ?
H36A C36B H36B 109.5 . . ?
H36A C36B H36C 109.5 . . ?
H36B C36B H36C 109.5 . . ?
N4 C37B H37C 107.7 . . ?
N4 C37B H37D 107.7 . . ?
H37C C37B H37D 107.1 . . ?
C38B C37B N4 118.5(17) . . ?
C38B C37B H37C 107.7 . . ?
C38B C37B H37D 107.7 . . ?
C39 C38B H38C 107.1 . . ?
C39 C38B H38D 107.1 . . ?
C37B C38B C39 121.1(18) . . ?
C37B C38B H38C 107.1 . . ?
C37B C38B H38D 107.1 . . ?
H38C C38B H38D 106.8 . . ?
N5 C41 C42 178.8(14) . . ?
C41 C42 H42A 109.5 . . ?
C41 C42 H42B 109.5 . . ?
C41 C42 H42C 109.5 . . ?
H42A C42 H42B 109.5 . . ?
H42A C42 H42C 109.5 . . ?
H42B C42 H42C 109.5 . . ?

loop_
_geom_bond_atom_site_label_1
_geom_bond_atom_site_label_2
_geom_bond_distance
_geom_bond_site_symmetry_2
_geom_bond_publ_flag
U1 O1 2.354(5) . ?
U1 O2 2.352(5) . ?
U1 O3 2.371(5) . ?
U1 O4 2.381(5) . ?
U1 O19 2.341(5) . ?
U1 O20 2.345(5) . ?
U1 O21 2.357(5) . ?
U1 O22 2.361(5) . ?
Mo1 O9 2.122(5) . ?
Mo1 O14 2.006(6) . ?
Mo1 O15 2.000(5) . ?
Mo1 O16 2.007(5) . ?
Mo1 O17 2.001(5) . ?
Mo1 N1 1.776(7) . ?
Mo2 O4 1.766(5) . ?
Mo2 O7 1.923(6) . ?
Mo2 O8 1.908(6) . ?
Mo2 O9 2.313(5) . ?
Mo2 O10 1.698(5) . ?
Mo2 O15 2.209(5) . ?
Mo3 O1 1.781(5) . ?
Mo3 O5 1.905(5) . ?
Mo3 O8 1.908(5) . ?
Mo3 O9 2.329(5) . ?
Mo3 O11 1.695(5) . ?
Mo3 O16 2.205(5) . ?
Mo4 O2 1.773(5) . ?
Mo4 O5 1.903(5) . ?
Mo4 O6 1.890(5) . ?
Mo4 O9 2.325(5) . ?
Mo4 O12 1.695(5) . ?
Mo4 O17 2.203(5) . ?
Mo5 O3 1.766(5) . ?
Mo5 O6 1.921(5) . ?
Mo5 O7 1.895(5) . ?
Mo5 O9 2.317(5) . ?
Mo5 O13 1.693(5) . ?
Mo5 O14 2.196(5) . ?
Mo6 O27 2.112(5) . ?
Mo6 O32 1.985(7) . ?
Mo6 O33 2.006(7) . ?
Mo6 O34 2.006(6) . ?
Mo6 O35 2.021(6) . ?
Mo6 N2 1.759(7) . ?
Mo7 O21 1.764(5) . ?
Mo7 O23 1.898(7) . ?
Mo7 O26 1.918(6) . ?
Mo7 O27 2.311(6) . ?
Mo7 O28 1.684(7) . ?
Mo7 O32 2.223(6) . ?
Mo7 Mo9A 3.208(7) . ?
Mo7 Mo8 3.142(19) . ?
Mo9 O19 1.767(5) . ?
Mo9 O24 1.915(6) . ?
Mo9 O25 1.888(5) . ?
Mo9 O27 2.330(5) . ?
Mo9 O30 1.685(6) . ?
Mo9 O34 2.187(5) . ?
Mo9 Mo10 3.170(7) . ?
Mo9 Mo9B 3.119(18) . ?
O14 C1 1.430(9) . ?
O15 C2 1.426(9) . ?
O16 C3 1.436(8) . ?
O17 C4A 1.424(10) . ?
O17 C4B 1.430(14) . ?
O18 N1 1.201(8) . ?
O20 Mo10 1.803(10) . ?
O20 Mo8 1.744(16) . ?
O22 Mo9A 1.806(9) . ?
O22 Mo9B 1.707(14) . ?
O23 Mo9A 1.839(12) . ?
O23 Mo9B 2.05(2) . ?
O24 Mo9A 1.969(11) . ?
O24 Mo9B 1.76(2) . ?
O25 Mo10 1.843(9) . ?
O25 Mo8 2.11(2) . ?
O26 Mo10 1.960(10) . ?
O26 Mo8 1.73(2) . ?
O27 Mo9A 2.332(8) . ?
O27 Mo10 2.324(10) . ?
O27 Mo8 2.383(16) . ?
O27 Mo9B 2.297(11) . ?
O29 Mo9A 1.667(9) . ?
O29 Mo9B 1.741(13) . ?
O31 Mo10 1.705(10) . ?
O31 Mo8 1.679(16) . ?
O32 C5 1.423(9) . ?
O33 Mo9A 2.171(9) . ?
O33 C6 1.427(10) . ?
O33 Mo9B 2.263(14) . ?
O33 C8 1.432(14) . ?
O34 C7 1.449(9) . ?
O35 Mo10 2.160(11) . ?
O35 C8A 1.461(10) . ?
O35 Mo8 2.257(17) . ?
O35 C8B 1.440(15) . ?
O36 N2 1.219(9) . ?
C1 H1A 0.9800 . ?
C1 H1B 0.9800 . ?
C1 H1C 0.9800 . ?
C2 H2A 0.9800 . ?
C2 H2B 0.9800 . ?
C2 H2C 0.9800 . ?
C3 H3A 0.9800 . ?
C3 H3B 0.9800 . ?
C3 H3C 0.9800 . ?
C5 H5A 0.9800 . ?
C5 H5B 0.9800 . ?
C5 H5C 0.9800 . ?
C7 H7A 0.9800 . ?
C7 H7B 0.9800 . ?
C7 H7C 0.9800 . ?
C4A H4AA 0.9800 . ?
C4A H4AB 0.9800 . ?
C4A H4AC 0.9800 . ?
C6 H6A 0.9800 . ?
C6 H6B 0.9800 . ?
C6 H6C 0.9800 . ?
C8A H8AA 0.9800 . ?
C8A H8AB 0.9800 . ?
C8A H8AC 0.9800 . ?
C4B H4BA 0.9800 . ?
C4B H4BB 0.9800 . ?
C4B H4BC 0.9800 . ?
C8 H8A 0.9800 . ?
C8 H8B 0.9800 . ?
C8 H8C 0.9800 . ?
C8B H8BA 0.9800 . ?
C8B H8BB 0.9800 . ?
C8B H8BC 0.9800 . ?
N3 C9 1.523(9) . ?
N3 C13 1.520(10) . ?
N3 C17 1.509(10) . ?
N3 C21 1.513(10) . ?
C9 H9A 0.9900 . ?
C9 H9B 0.9900 . ?
C9 C10 1.513(11) . ?
C10 H10A 0.9900 . ?
C10 H10B 0.9900 . ?
C10 C11 1.547(9) . ?
C11 H11A 0.9900 . ?
C11 H11B 0.9900 . ?
C11 C12 1.501(11) . ?
C12 H12A 0.9800 . ?
C12 H12B 0.9800 . ?
C12 H12C 0.9800 . ?
C13 H13A 0.9900 . ?
C13 H13B 0.9900 . ?
C13 C14 1.516(12) . ?
C14 H14A 0.9900 . ?
C14 H14B 0.9900 . ?
C14 C15 1.537(10) . ?
C15 H15A 0.9900 . ?
C15 H15B 0.9900 . ?
C15 C16 1.476(12) . ?
C16 H16A 0.9800 . ?
C16 H16B 0.9800 . ?
C16 H16C 0.9800 . ?
C17 H17A 0.9900 . ?
C17 H17B 0.9900 . ?
C17 C18 1.512(10) . ?
C18 H18A 0.9900 . ?
C18 H18B 0.9900 . ?
C18 C19 1.518(9) . ?
C19 H19A 0.9900 . ?
C19 H19B 0.9900 . ?
C19 C20 1.512(10) . ?
C20 H20A 0.9800 . ?
C20 H20B 0.9800 . ?
C20 H20C 0.9800 . ?
C21 H21A 0.9900 . ?
C21 H21B 0.9900 . ?
C21 C22 1.517(10) . ?
C22 H22A 0.9900 . ?
C22 H22B 0.9900 . ?
C22 H22C 0.9900 . ?
C22 H22D 0.9900 . ?
C22 C23A 1.527(11) . ?
C22 C23B 1.562(15) . ?
C23A H23A 0.9900 . ?
C23A H23B 0.9900 . ?
C23A C24A 1.505(13) . ?
C24A H24A 0.9800 . ?
C24A H24B 0.9800 . ?
C24A H24C 0.9800 . ?
C23B H23C 0.9900 . ?
C23B H23D 0.9900 . ?
C23B C24B 1.502(16) . ?
C24B H24D 0.9800 . ?
C24B H24E 0.9800 . ?
C24B H24F 0.9800 . ?
N4 C25A 1.456(12) . ?
N4 C29A 1.470(12) . ?
N4 C33A 1.537(14) . ?
N4 C37A 1.545(14) . ?
N4 C25B 1.562(15) . ?
N4 C29B 1.552(15) . ?
N4 C33B 1.37(3) . ?
N4 C37B 1.486(15) . ?
C31 H31A 0.9900 . ?
C31 H31B 0.9900 . ?
C31 H31C 0.9900 . ?
C31 H31D 0.9900 . ?
C31 C32 1.439(19) . ?
C31 C30A 1.520(15) . ?
C31 C30B 1.466(17) . ?
C32 H32A 0.9800 . ?
C32 H32B 0.9800 . ?
C32 H32C 0.9800 . ?
C39 H39A 0.9900 . ?
C39 H39B 0.9900 . ?
C39 H39C 0.9900 . ?
C39 H39D 0.9900 . ?
C39 C40 1.475(17) . ?
C39 C38A 1.468(16) . ?
C39 C38B 1.515(17) . ?
C40 H40A 0.9800 . ?
C40 H40B 0.9800 . ?
C40 H40C 0.9800 . ?
C25A H25A 0.9900 . ?
C25A H25B 0.9900 . ?
C25A C26A 1.435(16) . ?
C26A H26A 0.9900 . ?
C26A H26B 0.9900 . ?
C26A C27A 1.506(16) . ?
C27A H27A 0.9900 . ?
C27A H27B 0.9900 . ?
C27A C28A 1.43(3) . ?
C28A H28A 0.9800 . ?
C28A H28B 0.9800 . ?
C28A H28C 0.9800 . ?
C29A H29A 0.9900 . ?
C29A H29B 0.9900 . ?
C29A C30A 1.444(15) . ?
C30A H30A 0.9900 . ?
C30A H30B 0.9900 . ?
C33A H33A 0.9900 . ?
C33A H33B 0.9900 . ?
C33A C34A 1.424(17) . ?
C34A H34C 0.9900 . ?
C34A H34D 0.9900 . ?
C34A C35A 1.468(18) . ?
C35A H35A 0.9900 . ?
C35A H35B 0.9900 . ?
C35A C36A 1.442(19) . ?
C36A H36D 0.9800 . ?
C36A H36E 0.9800 . ?
C36A H36F 0.9800 . ?
C37A H37A 0.9900 . ?
C37A H37B 0.9900 . ?
C37A C38A 1.407(16) . ?
C38A H38A 0.9900 . ?
C38A H38B 0.9900 . ?
C25B H25C 0.9900 . ?
C25B H25D 0.9900 . ?
C25B C26B 1.398(18) . ?
C26B H26C 0.9900 . ?
C26B H26D 0.9900 . ?
C26B C27B 1.493(18) . ?
C27B H27C 0.9900 . ?
C27B H27D 0.9900 . ?
C27B C28B 1.43(3) . ?
C28B H28D 0.9800 . ?
C28B H28E 0.9800 . ?
C28B H28F 0.9800 . ?
C29B H29C 0.9900 . ?
C29B H29D 0.9900 . ?
C29B C30B 1.409(17) . ?
C30B H30C 0.9900 . ?
C30B H30D 0.9900 . ?
C33B H33C 0.9900 . ?
C33B H33D 0.9900 . ?
C33B C34B 1.413(18) . ?
C34B H34A 0.9900 . ?
C34B H34B 0.9900 . ?
C34B C35B 1.479(18) . ?
C35B H35C 0.9900 . ?
C35B H35D 0.9900 . ?
C35B C36B 1.64(7) . ?
C36B H36A 0.9800 . ?
C36B H36B 0.9800 . ?
C36B H36C 0.9800 . ?
C37B H37C 0.9900 . ?
C37B H37D 0.9900 . ?
C37B C38B 1.417(17) . ?
C38B H38C 0.9900 . ?
C38B H38D 0.9900 . ?
N5 C41 1.122(14) . ?
C41 C42 1.469(16) . ?
C42 H42A 0.9800 . ?
C42 H42B 0.9800 . ?
C42 H42C 0.9800 . ?

loop_
_geom_torsion_atom_site_label_1
_geom_torsion_atom_site_label_2
_geom_torsion_atom_site_label_3
_geom_torsion_atom_site_label_4
_geom_torsion
_geom_torsion_site_symmetry_1
_geom_torsion_site_symmetry_2
_geom_torsion_site_symmetry_3
_geom_torsion_site_symmetry_4
_geom_torsion_publ_flag
U1 O20 Mo10 Mo9 -42.9(4) . . . . ?
U1 O20 Mo10 O25 -73.1(5) . . . . ?
U1 O20 Mo10 O26 78.0(5) . . . . ?
U1 O20 Mo10 O27 4.2(5) . . . . ?
U1 O20 Mo10 O31 178.9(4) . . . . ?
U1 O20 Mo10 O35 9.7(18) . . . . ?
U1 O20 Mo8 Mo7 36.7(12) . . . . ?
U1 O20 Mo8 O25 -81.9(11) . . . . ?
U1 O20 Mo8 O26 65.0(14) . . . . ?
U1 O20 Mo8 O27 -10.4(14) . . . . ?
U1 O20 Mo8 O31 -177.6(5) . . . . ?
U1 O20 Mo8 O35 -37(4) . . . . ?
U1 O22 Mo9A Mo7 -42.7(5) . . . . ?
U1 O22 Mo9A O23 -71.6(6) . . . . ?
U1 O22 Mo9A O24 77.0(6) . . . . ?
U1 O22 Mo9A O27 3.2(7) . . . . ?
U1 O22 Mo9A O29 179.2(5) . . . . ?
U1 O22 Mo9A O33 13(2) . . . . ?
U1 O22 Mo9B Mo9 39.0(10) . . . . ?
U1 O22 Mo9B O23 -81.4(10) . . . . ?
U1 O22 Mo9B O24 69.5(10) . . . . ?
U1 O22 Mo9B O27 -9.0(12) . . . . ?
U1 O22 Mo9B O29 -177.8(5) . . . . ?
U1 O22 Mo9B O33 -33(4) . . . . ?
Mo7 O23 Mo9A O22 67.1(4) . . . . ?
Mo7 O23 Mo9A O24 -32.8(11) . . . . ?
Mo7 O23 Mo9A O27 -19.1(4) . . . . ?
Mo7 O23 Mo9A O29 174.8(4) . . . . ?
Mo7 O23 Mo9A O33 -93.0(4) . . . . ?
Mo7 O26 Mo8 O20 -62.4(10) . . . . ?
Mo7 O26 Mo8 O25 41.6(18) . . . . ?
Mo7 O26 Mo8 O27 22.2(6) . . . . ?
Mo7 O26 Mo8 O31 -177.7(6) . . . . ?
Mo7 O26 Mo8 O35 93.5(5) . . . . ?
Mo9 O24 Mo9B O22 -67.5(6) . . . . ?
Mo9 O24 Mo9B O23 44.9(17) . . . . ?
Mo9 O24 Mo9B O27 21.5(6) . . . . ?
Mo9 O24 Mo9B O29 -179.0(5) . . . . ?
Mo9 O24 Mo9B O33 94.2(5) . . . . ?
Mo9 O25 Mo10 O20 69.4(5) . . . . ?
Mo9 O25 Mo10 O26 -32.8(12) . . . . ?
Mo9 O25 Mo10 O27 -17.6(4) . . . . ?
Mo9 O25 Mo10 O31 176.2(4) . . . . ?
Mo9 O25 Mo10 O35 -92.0(4) . . . . ?
O2 Mo4 O6 Mo5 68.3(3) . . . . ?
O3 Mo5 O7 Mo2 68.2(3) . . . . ?
O5 Mo3 O1 U1 -74.1(4) . . . . ?
O5 Mo4 O2 U1 75.8(4) . . . . ?
O5 Mo4 O6 Mo5 -38.5(6) . . . . ?
O6 Mo4 O2 U1 -73.8(4) . . . . ?
O6 Mo5 O3 U1 76.8(4) . . . . ?
O6 Mo5 O7 Mo2 -37.5(6) . . . . ?
O7 Mo2 O4 U1 75.8(4) . . . . ?
O7 Mo5 O3 U1 -73.6(4) . . . . ?
O8 Mo2 O4 U1 -75.2(4) . . . . ?
O8 Mo3 O1 U1 75.4(4) . . . . ?
O9 Mo2 O4 U1 0.6(3) . . . . ?
O9 Mo3 O1 U1 0.1(3) . . . . ?
O9 Mo4 O2 U1 1.4(3) . . . . ?
O9 Mo4 O6 Mo5 -19.1(2) . . . . ?
O9 Mo5 O3 U1 1.9(3) . . . . ?
O9 Mo5 O7 Mo2 -19.1(2) . . . . ?
O10 Mo2 O4 U1 -179.6(4) . . . . ?
O11 Mo3 O1 U1 179.9(4) . . . . ?
O12 Mo4 O2 U1 -178.9(3) . . . . ?
O12 Mo4 O6 Mo5 176.5(3) . . . . ?
O13 Mo5 O3 U1 -179.9(4) . . . . ?
O13 Mo5 O7 Mo2 176.4(3) . . . . ?
O14 Mo5 O3 U1 7.5(9) . . . . ?
O14 Mo5 O7 Mo2 -92.9(3) . . . . ?
O15 Mo2 O4 U1 2.1(9) . . . . ?
O16 Mo3 O1 U1 0.6(9) . . . . ?
O17 Mo4 O2 U1 3.3(9) . . . . ?
O17 Mo4 O6 Mo5 -93.6(3) . . . . ?
O19 Mo9 O25 Mo10 -69.8(4) . . . . ?
O19 Mo9 O25 Mo8 -68.4(6) . . . . ?
O21 Mo7 O23 Mo9A -68.3(4) . . . . ?
O21 Mo7 O23 Mo9B -66.8(5) . . . . ?
O23 Mo7 O21 U1 74.6(4) . . . . ?
O24 Mo9 O19 U1 -75.7(4) . . . . ?
O24 Mo9 O25 Mo10 34.2(7) . . . . ?
O24 Mo9 O25 Mo8 35.6(8) . . . . ?
O25 Mo9 O19 U1 75.3(4) . . . . ?
O26 Mo7 O21 U1 -74.8(4) . . . . ?
O26 Mo7 O23 Mo9A 37.9(7) . . . . ?
O26 Mo7 O23 Mo9B 39.4(7) . . . . ?
O27 Mo7 O21 U1 0.0(4) . . . . ?
O27 Mo7 O23 Mo9A 19.3(4) . . . . ?
O27 Mo7 O23 Mo9B 20.8(4) . . . . ?
O27 Mo9 O19 U1 -1.1(4) . . . . ?
O27 Mo9 O25 Mo10 17.6(4) . . . . ?
O27 Mo9 O25 Mo8 19.0(5) . . . . ?
O28 Mo7 O21 U1 179.3(4) . . . . ?
O28 Mo7 O23 Mo9A -175.5(4) . . . . ?
O28 Mo7 O23 Mo9B -174.0(5) . . . . ?
O30 Mo9 O19 U1 -179.9(4) . . . . ?
O30 Mo9 O25 Mo10 -178.1(4) . . . . ?
O30 Mo9 O25 Mo8 -176.7(6) . . . . ?
O32 Mo7 O21 U1 -3.2(11) . . . . ?
O32 Mo7 O23 Mo9A 93.4(4) . . . . ?
O32 Mo7 O23 Mo9B 94.9(5) . . . . ?
O34 Mo9 O19 U1 -2.4(10) . . . . ?
O34 Mo9 O25 Mo10 90.9(4) . . . . ?
O34 Mo9 O25 Mo8 92.3(6) . . . . ?
Mo9A Mo7 O21 U1 46.4(4) . . . . ?
Mo10 Mo9 O19 U1 45.8(4) . . . . ?
Mo8 Mo7 O21 U1 -48.7(5) . . . . ?
Mo8 Mo7 O23 Mo9B 16.7(6) . . . . ?
Mo9B Mo9 O19 U1 -47.9(4) . . . . ?
Mo9B Mo9 O25 Mo8 13.6(6) . . . . ?
N3 C9 C10 C11 172.2(7) . . . . ?
N3 C13 C14 C15 -175.3(7) . . . . ?
N3 C17 C18 C19 174.3(7) . . . . ?
N3 C21 C22 C23A 166.4(8) . . . . ?
N3 C21 C22 C23B -163.1(13) . . . . ?
C9 N3 C13 C14 -55.2(9) . . . . ?
C9 N3 C17 C18 -65.4(8) . . . . ?
C9 N3 C21 C22 173.7(7) . . . . ?
C9 C10 C11 C12 178.7(8) . . . . ?
C13 N3 C9 C10 -54.1(9) . . . . ?
C13 N3 C17 C18 173.6(6) . . . . ?
C13 N3 C21 C22 -65.6(9) . . . . ?
C13 C14 C15 C16 -64.1(11) . . . . ?
C17 N3 C9 C10 -173.5(7) . . . . ?
C17 N3 C13 C14 64.3(8) . . . . ?
C17 N3 C21 C22 54.3(9) . . . . ?
C17 C18 C19 C20 -176.3(8) . . . . ?
C21 N3 C9 C10 65.3(8) . . . . ?
C21 N3 C13 C14 -173.8(7) . . . . ?
C21 N3 C17 C18 53.4(8) . . . . ?
C21 C22 C23A C24A 63.4(15) . . . . ?
C21 C22 C23B C24B -50(3) . . . . ?
N4 C25A C26A C27A -170.7(18) . . . . ?
N4 C29A C30A C31 -167.6(14) . . . . ?
N4 C33A C34A C35A 179(3) . . . . ?
N4 C37A C38A C39 169.4(19) . . . . ?
N4 C25B C26B C27B 178(4) . . . . ?
N4 C29B C30B C31 145(3) . . . . ?
N4 C33B C34B C35B -172(7) . . . . ?
N4 C37B C38B C39 175(2) . . . . ?
C32 C31 C30A C29A 174.4(15) . . . . ?
C32 C31 C30B C29B 59(5) . . . . ?
C40 C39 C38A C37A 52(3) . . . . ?
C40 C39 C38B C37B -174(3) . . . . ?
C25A N4 C29A C30A 51(3) . . . . ?
C25A N4 C33A C34A 43(3) . . . . ?
C25A N4 C37A C38A 116(2) . . . . ?
C25A C26A C27A C28A -178(3) . . . . ?
C29A N4 C25A C26A 62(3) . . . . ?
C29A N4 C33A C34A -172(3) . . . . ?
C29A N4 C37A C38A -36(3) . . . . ?
C33A N4 C25A C26A -172.8(17) . . . . ?
C33A N4 C29A C30A -77.0(19) . . . . ?
C33A N4 C37A C38A -136(3) . . . . ?
C33A C34A C35A C36A 61(7) . . . . ?
C37A N4 C25A C26A -78.6(19) . . . . ?
C37A N4 C29A C30A -170.6(17) . . . . ?
C37A N4 C33A C34A -62(3) . . . . ?
C25B N4 C29B C30B -109(4) . . . . ?
C25B N4 C33B C34B -170(3) . . . . ?
C25B N4 C37B C38B -84(3) . . . . ?
C25B C26B C27B C28B 130(7) . . . . ?
C29B N4 C25B C26B -91(6) . . . . ?
C29B N4 C33B C34B -67(4) . . . . ?
C29B N4 C37B C38B 169(3) . . . . ?
C33B N4 C25B C26B 4(6) . . . . ?
C33B N4 C29B C30B 145(4) . . . . ?
C33B N4 C37B C38B 47(4) . . . . ?
C33B C34B C35B C36B 114(8) . . . . ?
C37B N4 C25B C26B 155(5) . . . . ?
C37B N4 C29B C30B -3(5) . . . . ?
C37B N4 C33B C34B 61(5) . . . . ?

loop_
_exptl_oxdiff_crystal_face_indexfrac_h
_exptl_oxdiff_crystal_face_indexfrac_k
_exptl_oxdiff_crystal_face_indexfrac_l
_exptl_oxdiff_crystal_face_x
_exptl_oxdiff_crystal_face_y
_exptl_oxdiff_crystal_face_z
0.9986 -0.9994 -0.0019 0.0296 0.0167 0.0297
-0.9986 0.9994 0.0019 -0.0296 -0.0167 -0.0297
-1.0001 0.0012 -1.9975 0.0226 -0.0441 -0.0219
1.0001 -0.0012 1.9975 -0.0226 0.0441 0.0219
-1.0004 -1.9981 0.9973 0.0086 -0.0252 0.0770
-2.0005 -1.9970 -1.0001 0.0312 -0.0693 0.0550
2.0005 1.9970 1.0001 -0.0312 0.0693 -0.0550
-0.9993 1.0002 -1.9962 0.0042 -0.0377 -0.0535
1.0001 0.9987 0.0005 -0.0071 0.0294 -0.0335
0.9990 0.0001 -0.9998 0.0281 0.0125 -0.0138
-0.9986 -0.0005 1.9989 -0.0450 -0.0020 0.0258
-0.9983 0.9989 1.0010 -0.0465 -0.0062 -0.0177
-1.9987 -0.9992 1.9984 -0.0379 -0.0314 0.0592
1.9987 0.9992 -1.9984 0.0379 0.0314 -0.0592
-0.0011 -0.9986 -1.0003 0.0353 -0.0169 0.0197
3.7971 1.1922 -43.0348 0.7488 -0.3578 -0.5579
-1.9991 0.0011 -0.9977 -0.0056 -0.0566 -0.0081
-1.9994 -0.9984 0.0002 -0.0041 -0.0524 0.0354
-1.9983 0.0002 1.0005 -0.0394 -0.0356 0.0157
0.9993 -0.0003 -0.0007 0.0112 0.0230 -0.0019

loop_
_smtbx_masks_void_nr
_smtbx_masks_void_average_x
_smtbx_masks_void_average_y
_smtbx_masks_void_average_z
_smtbx_masks_void_volume
_smtbx_masks_void_count_electrons
_smtbx_masks_void_content
1 0.500 0.000 0.500 300.5 59.0 '1.5 pentane'
2 0.500 0.500 0.000 300.5 59.0 '1.5 pentane'
